data_1568655
loop_
_publ_author_name
'Schulz, Finn'
'Lutz, Bettina'
'R&#xfc;ck, Daniel'
'Batman, Derman'
'Frey, Wolfgang'
'Laschat, Sabine'

_publ_section_title
;
 Tailoring liquid crystalline self-assembly and de Vries behavior of
 azulenes <i>via</i> lateral and core substitution.
;
_journal_issue 13
_journal_name_full 'Soft matter'
_journal_page_first 2397
_journal_page_last 2406
_journal_paper_doi 10.1039/d3sm00205e
_journal_volume 19
_journal_year 2023
_chemical_formula_moiety 'C40 H59 N O4'
_chemical_formula_sum 'C40 H59 N O4'
_chemical_formula_weight 617.88
_chemical_name_systematic 'compound 12O-AzNO2-PhO12'
_space_group_crystal_system triclinic
_space_group_IT_number 2
_space_group_name_Hall '-P 1'
_space_group_name_H-M_alt 'P -1'
_atom_sites_solution_hydrogens geom
_atom_sites_solution_primary direct
_atom_sites_solution_secondary difmap
_audit_creation_method SHELXL-2014/7
_audit_update_record
;
2023-02-15 deposited with the CCDC.	2023-03-12 downloaded from the CCDC.
;
_cell_angle_alpha 110.788(2)
_cell_angle_beta 91.124(2)
_cell_angle_gamma 91.507(2)
_cell_formula_units_Z 6
_cell_length_a 4.0571(2)
_cell_length_b 32.9255(13)
_cell_length_c 42.2251(16)
_cell_measurement_reflns_used 15087
_cell_measurement_temperature 140(2)
_cell_measurement_theta_max 28.429
_cell_measurement_theta_min 1.238
_cell_volume 5269.0(4)
_computing_cell_refinement 'Bruker APEXII Software Suite, 2008'
_computing_data_collection 'Bruker APEXII Software Suite, 2008'
_computing_data_reduction 'Bruker APEXII Software Suite, 2008'
_computing_molecular_graphics 'SHELXTL-plus, XP (Sheldrick, 2001)'
_computing_structure_refinement 'SHELXL-2014/7 (Sheldrick, 2014)'
_computing_structure_solution 'SHELXS-2014/7 (Sheldrick, 2014)'
_diffrn_ambient_temperature 140(2)
_diffrn_measured_fraction_theta_full 0.998
_diffrn_measured_fraction_theta_max 0.989
_diffrn_measurement_device_type 'Bruker Kappa APEXII Duo'
_diffrn_measurement_method 'Omega + Phi Scans'
_diffrn_radiation_type MoK\a
_diffrn_radiation_wavelength 0.71073
_diffrn_reflns_av_R_equivalents 0.0563
_diffrn_reflns_av_unetI/netI 0.0628
_diffrn_reflns_Laue_measured_fraction_full 0.998
_diffrn_reflns_Laue_measured_fraction_max 0.989
_diffrn_reflns_limit_h_max 5
_diffrn_reflns_limit_h_min -5
_diffrn_reflns_limit_k_max 42
_diffrn_reflns_limit_k_min -43
_diffrn_reflns_limit_l_max 56
_diffrn_reflns_limit_l_min -49
_diffrn_reflns_number 107148
_diffrn_reflns_point_group_measured_fraction_full 0.998
_diffrn_reflns_point_group_measured_fraction_max 0.989
_diffrn_reflns_theta_full 25.242
_diffrn_reflns_theta_max 28.429
_diffrn_reflns_theta_min 1.238
_diffrn_source 'fine-focus sealed tube'
_exptl_absorpt_coefficient_mu 0.074
_exptl_absorpt_correction_T_max 0.7457
_exptl_absorpt_correction_T_min 0.6534
_exptl_absorpt_correction_type multi-scan
_exptl_absorpt_process_details 'Blessing, 1995'
_exptl_crystal_colour orange
_exptl_crystal_density_diffrn 1.168
_exptl_crystal_description plate
_exptl_crystal_F_000 2028
_exptl_crystal_size_max 0.345
_exptl_crystal_size_mid 0.278
_exptl_crystal_size_min 0.054
_refine_diff_density_max 0.453
_refine_diff_density_min -0.473
_refine_diff_density_rms 0.063
_refine_ls_extinction_method none
_refine_ls_goodness_of_fit_ref 1.033
_refine_ls_hydrogen_treatment constr
_refine_ls_matrix_type full
_refine_ls_number_parameters 1222
_refine_ls_number_reflns 26370
_refine_ls_number_restraints 0
_refine_ls_restrained_S_all 1.033
_refine_ls_R_factor_all 0.1483
_refine_ls_R_factor_gt 0.0883
_refine_ls_shift/su_max 0.001
_refine_ls_shift/su_mean 0.000
_refine_ls_structure_factor_coef Fsqd
_refine_ls_weighting_details 'w=1/[\s^2^(Fo^2^)+(0.0576P)^2^+8.6171P] where P=(Fo^2^+2Fc^2^)/3'
_refine_ls_weighting_scheme calc
_refine_ls_wR_factor_gt 0.1921
_refine_ls_wR_factor_ref 0.2094
_reflns_Friedel_coverage 0.000
_reflns_number_gt 15087
_reflns_number_total 26370
_reflns_threshold_expression 'I > 2\s(I)'
_cod_data_source_file d3sm00205e2.cif
_cod_data_source_block s2842lm
_cod_depositor_comments 'Adding full bibliography for 1568655--1568657.cif.'
_cod_database_code 1568655
_shelx_shelxl_version_number 2014/7
_shelx_space_group_comment
;
The symmetry employed for this shelxl refinement is uniquely defined
by the following loop, which should always be used as a source of
symmetry information in preference to the above space-group names.
They are only intended as comments.
;
_shelx_estimated_absorpt_t_min 0.975
_shelx_estimated_absorpt_t_max 0.996

loop_
_space_group_symop_operation_xyz
'x, y, z'
'-x, -y, -z'

loop_
_atom_site_label
_atom_site_type_symbol
_atom_site_fract_x
_atom_site_fract_y
_atom_site_fract_z
_atom_site_U_iso_or_equiv
_atom_site_adp_type
_atom_site_occupancy
_atom_site_site_symmetry_order
_atom_site_calc_flag
_atom_site_refinement_flags_posn
_atom_site_refinement_flags_adp
_atom_site_refinement_flags_occupancy
_atom_site_disorder_assembly
_atom_site_disorder_group
O1A O 0.2723(5) -0.13065(6) 0.34156(5) 0.0253(5) Uani 1 1 d . . . . .
N1A N 1.0689(6) 0.06733(7) 0.40847(6) 0.0192(5) Uani 1 1 d . . . . .
C1A C 0.3975(7) -0.09190(9) 0.36327(7) 0.0194(6) Uani 1 1 d . . . . .
O2A O 1.1163(5) 0.20722(6) 0.57041(5) 0.0249(5) Uani 1 1 d . . . . .
C2A C 0.5576(7) -0.06229(9) 0.35179(7) 0.0211(6) Uani 1 1 d . . . . .
H2A H 0.5669 -0.0707 0.3279 0.025 Uiso 1 1 calc R U . . .
O3A O 1.2171(6) 0.10113(7) 0.42708(5) 0.0312(5) Uani 1 1 d . . . . .
C3A C 0.7069(7) -0.02195(9) 0.37026(7) 0.0186(6) Uani 1 1 d . . . . .
H3A H 0.8077 -0.0074 0.3569 0.022 Uiso 1 1 calc R U . . .
O4A O 1.0902(6) 0.05481(7) 0.37723(5) 0.0325(5) Uani 1 1 d . . . . .
C4A C 0.7320(6) 0.00042(9) 0.40498(6) 0.0162(5) Uani 1 1 d . . . . .
C5A C 0.6010(6) -0.01456(9) 0.43112(7) 0.0184(6) Uani 1 1 d . . . . .
C6A C 0.4287(7) -0.05344(9) 0.42650(7) 0.0213(6) Uani 1 1 d . . . . .
H6A H 0.3611 -0.0570 0.4468 0.026 Uiso 1 1 calc R U . . .
C7A C 0.3402(7) -0.08764(9) 0.39720(7) 0.0208(6) Uani 1 1 d . . . . .
H7A H 0.2255 -0.1115 0.4002 0.025 Uiso 1 1 calc R U . . .
C8A C 0.8808(6) 0.04232(9) 0.42312(7) 0.0173(5) Uani 1 1 d . . . . .
C9A C 0.8375(7) 0.05355(9) 0.45853(7) 0.0192(6) Uani 1 1 d . . . . .
C10A C 0.6731(7) 0.01821(9) 0.46258(7) 0.0219(6) Uani 1 1 d . . . . .
H10A H 0.6172 0.0165 0.4838 0.026 Uiso 1 1 calc R U . . .
C11A C 0.9226(7) 0.09381(9) 0.48717(7) 0.0191(6) Uani 1 1 d . . . . .
C12A C 0.8275(7) 0.13443(9) 0.48770(7) 0.0233(6) Uani 1 1 d . . . . .
H12A H 0.7180 0.1368 0.4684 0.028 Uiso 1 1 calc R U . . .
C13A C 0.8901(7) 0.17102(10) 0.51579(7) 0.0239(6) Uani 1 1 d . . . . .
H13A H 0.8205 0.1984 0.5158 0.029 Uiso 1 1 calc R U . . .
C14A C 1.0560(7) 0.16846(9) 0.54445(7) 0.0207(6) Uani 1 1 d . . . . .
C15A C 1.1485(7) 0.12849(9) 0.54459(7) 0.0208(6) Uani 1 1 d . . . . .
H15A H 1.2592 0.1262 0.5639 0.025 Uiso 1 1 calc R U . . .
C16A C 1.0777(7) 0.09142(9) 0.51608(7) 0.0210(6) Uani 1 1 d . . . . .
H16A H 1.1370 0.0639 0.5164 0.025 Uiso 1 1 calc R U . . .
C17A C 0.2519(7) -0.13807(9) 0.30576(7) 0.0208(6) Uani 1 1 d . . . . .
H17A H 0.4749 -0.1362 0.2971 0.025 Uiso 1 1 calc R U . . .
H17B H 0.1154 -0.1159 0.3015 0.025 Uiso 1 1 calc R U . . .
C18A C 0.0970(7) -0.18297(9) 0.28812(7) 0.0208(6) Uani 1 1 d . . . . .
H18A H -0.1116 -0.1858 0.2991 0.025 Uiso 1 1 calc R U . . .
H18B H 0.2477 -0.2051 0.2902 0.025 Uiso 1 1 calc R U . . .
C19A C 0.0276(7) -0.19073(9) 0.25077(7) 0.0211(6) Uani 1 1 d . . . . .
H19A H 0.2359 -0.1863 0.2404 0.025 Uiso 1 1 calc R U . . .
H19B H -0.1277 -0.1689 0.2490 0.025 Uiso 1 1 calc R U . . .
C20A C -0.1174(7) -0.23598(9) 0.23058(7) 0.0203(6) Uani 1 1 d . . . . .
H20A H 0.0424 -0.2579 0.2311 0.024 Uiso 1 1 calc R U . . .
H20B H -0.3207 -0.2411 0.2414 0.024 Uiso 1 1 calc R U . . .
C21A C -0.1988(7) -0.24167(9) 0.19391(7) 0.0216(6) Uani 1 1 d . . . . .
H21A H 0.0042 -0.2357 0.1834 0.026 Uiso 1 1 calc R U . . .
H21B H -0.3605 -0.2198 0.1935 0.026 Uiso 1 1 calc R U . . .
C22A C -0.3391(7) -0.28671(9) 0.17253(7) 0.0213(6) Uani 1 1 d . . . . .
H22A H -0.1762 -0.3086 0.1725 0.026 Uiso 1 1 calc R U . . .
H22B H -0.5407 -0.2929 0.1831 0.026 Uiso 1 1 calc R U . . .
C23A C -0.4235(7) -0.29158(9) 0.13609(7) 0.0213(6) Uani 1 1 d . . . . .
H23A H -0.2239 -0.2844 0.1257 0.026 Uiso 1 1 calc R U . . .
H23B H -0.5926 -0.2705 0.1360 0.026 Uiso 1 1 calc R U . . .
C24A C -0.5520(7) -0.33713(9) 0.11456(7) 0.0226(6) Uani 1 1 d . . . . .
H24A H -0.3825 -0.3582 0.1147 0.027 Uiso 1 1 calc R U . . .
H24B H -0.7508 -0.3442 0.1251 0.027 Uiso 1 1 calc R U . . .
C25A C -0.6390(7) -0.34275(9) 0.07803(7) 0.0225(6) Uani 1 1 d . . . . .
H25A H -0.4400 -0.3359 0.0674 0.027 Uiso 1 1 calc R U . . .
H25B H -0.8077 -0.3217 0.0778 0.027 Uiso 1 1 calc R U . . .
C26A C -0.7695(7) -0.38840(10) 0.05692(7) 0.0242(6) Uani 1 1 d . . . . .
H26A H -0.6002 -0.4095 0.0570 0.029 Uiso 1 1 calc R U . . .
H26B H -0.9676 -0.3953 0.0677 0.029 Uiso 1 1 calc R U . . .
C27A C -0.8587(8) -0.39422(10) 0.02044(7) 0.0294(7) Uani 1 1 d . . . . .
H27A H -0.6606 -0.3875 0.0096 0.035 Uiso 1 1 calc R U . . .
H27B H -1.0279 -0.3732 0.0202 0.035 Uiso 1 1 calc R U . . .
C28A C -0.9897(9) -0.44004(12) -0.00029(9) 0.0462(10) Uani 1 1 d . . . . .
H28A H -0.8202 -0.4610 -0.0010 0.069 Uiso 1 1 calc R U . . .
H28B H -1.0462 -0.4418 -0.0234 0.069 Uiso 1 1 calc R U . . .
H28C H -1.1870 -0.4468 0.0102 0.069 Uiso 1 1 calc R U . . .
C29A C 1.2890(7) 0.20615(10) 0.60005(7) 0.0232(6) Uani 1 1 d . . . . .
H29A H 1.4986 0.1910 0.5938 0.028 Uiso 1 1 calc R U . . .
H29B H 1.1529 0.1905 0.6116 0.028 Uiso 1 1 calc R U . . .
C30A C 1.3567(7) 0.25255(9) 0.62307(7) 0.0227(6) Uani 1 1 d . . . . .
H30A H 1.1489 0.2684 0.6261 0.027 Uiso 1 1 calc R U . . .
H30B H 1.5145 0.2666 0.6122 0.027 Uiso 1 1 calc R U . . .
C31A C 1.4979(7) 0.25609(9) 0.65776(7) 0.0230(6) Uani 1 1 d . . . . .
H31A H 1.3350 0.2434 0.6691 0.028 Uiso 1 1 calc R U . . .
H31B H 1.6992 0.2389 0.6547 0.028 Uiso 1 1 calc R U . . .
C32A C 1.5832(7) 0.30283(9) 0.68045(7) 0.0232(6) Uani 1 1 d . . . . .
H32A H 1.3833 0.3201 0.6828 0.028 Uiso 1 1 calc R U . . .
H32B H 1.7510 0.3151 0.6693 0.028 Uiso 1 1 calc R U . . .
C33A C 1.7144(7) 0.30755(10) 0.71570(7) 0.0238(6) Uani 1 1 d . . . . .
H33A H 1.5458 0.2956 0.7270 0.029 Uiso 1 1 calc R U . . .
H33B H 1.9132 0.2900 0.7134 0.029 Uiso 1 1 calc R U . . .
C34A C 1.8023(7) 0.35439(9) 0.73811(7) 0.0225(6) Uani 1 1 d . . . . .
H34A H 1.6044 0.3720 0.7402 0.027 Uiso 1 1 calc R U . . .
H34B H 1.9733 0.3663 0.7271 0.027 Uiso 1 1 calc R U . . .
C35A C 1.9291(7) 0.35860(9) 0.77341(7) 0.0223(6) Uani 1 1 d . . . . .
H35A H 1.7577 0.3466 0.7844 0.027 Uiso 1 1 calc R U . . .
H35B H 2.1263 0.3408 0.7712 0.027 Uiso 1 1 calc R U . . .
C36A C 2.0189(7) 0.40514(9) 0.79626(7) 0.0220(6) Uani 1 1 d . . . . .
H36A H 1.8221 0.4230 0.7986 0.026 Uiso 1 1 calc R U . . .
H36B H 2.1911 0.4172 0.7854 0.026 Uiso 1 1 calc R U . . .
C37A C 2.1444(7) 0.40856(9) 0.83142(7) 0.0214(6) Uani 1 1 d . . . . .
H37A H 1.9716 0.3965 0.8422 0.026 Uiso 1 1 calc R U . . .
H37B H 2.3402 0.3905 0.8290 0.026 Uiso 1 1 calc R U . . .
C38A C 2.2371(7) 0.45478(9) 0.85468(7) 0.0221(6) Uani 1 1 d . . . . .
H38A H 2.4116 0.4668 0.8441 0.027 Uiso 1 1 calc R U . . .
H38B H 2.0420 0.4730 0.8570 0.027 Uiso 1 1 calc R U . . .
C39A C 2.3591(8) 0.45764(10) 0.88974(7) 0.0250(6) Uani 1 1 d . . . . .
H39A H 2.5502 0.4388 0.8873 0.030 Uiso 1 1 calc R U . . .
H39B H 2.1821 0.4464 0.9005 0.030 Uiso 1 1 calc R U . . .
C40A C 2.4607(8) 0.50365(11) 0.91282(8) 0.0351(8) Uani 1 1 d . . . . .
H40A H 2.6379 0.5150 0.9025 0.053 Uiso 1 1 calc R U . . .
H40B H 2.5391 0.5033 0.9348 0.053 Uiso 1 1 calc R U . . .
H40C H 2.2707 0.5223 0.9160 0.053 Uiso 1 1 calc R U . . .
O1B O 0.3476(5) -0.11877(6) 0.01953(4) 0.0194(4) Uani 1 1 d . . . . .
N1B N 1.1605(5) 0.07857(7) 0.08145(5) 0.0165(5) Uani 1 1 d . . . . .
C1B C 0.4767(6) -0.07996(8) 0.04044(6) 0.0162(5) Uani 1 1 d . . . . .
O2B O 1.2376(5) 0.21882(6) 0.24464(5) 0.0217(4) Uani 1 1 d . . . . .
C2B C 0.6228(6) -0.05053(8) 0.02773(6) 0.0159(5) Uani 1 1 d . . . . .
H2B H 0.6165 -0.0591 0.0037 0.019 Uiso 1 1 calc R U . . .
O3B O 1.3295(5) 0.11016(6) 0.09909(5) 0.0210(4) Uani 1 1 d . . . . .
C3B C 0.7774(6) -0.01018(8) 0.04517(6) 0.0157(5) Uani 1 1 d . . . . .
H3B H 0.8644 0.0044 0.0312 0.019 Uiso 1 1 calc R U . . .
O4B O 1.1436(5) 0.06734(7) 0.05004(5) 0.0262(5) Uani 1 1 d . . . . .
C4B C 0.8242(6) 0.01209(8) 0.07979(6) 0.0127(5) Uani 1 1 d . . . . .
C5B C 0.7110(6) -0.00260(8) 0.10663(6) 0.0136(5) Uani 1 1 d . . . . .
C6B C 0.5388(6) -0.04149(8) 0.10305(6) 0.0151(5) Uani 1 1 d . . . . .
H6B H 0.4825 -0.0448 0.1237 0.018 Uiso 1 1 calc R U . . .
C7B C 0.4393(7) -0.07534(8) 0.07453(6) 0.0165(5) Uani 1 1 d . . . . .
H7B H 0.3296 -0.0990 0.0782 0.020 Uiso 1 1 calc R U . . .
C8B C 0.9786(6) 0.05366(8) 0.09708(6) 0.0139(5) Uani 1 1 d . . . . .
C9B C 0.9580(6) 0.06484(8) 0.13273(6) 0.0135(5) Uani 1 1 d . . . . .
C10B C 0.7996(6) 0.02985(8) 0.13769(6) 0.0161(5) Uani 1 1 d . . . . .
H10B H 0.7570 0.0281 0.1592 0.019 Uiso 1 1 calc R U . . .
C11B C 1.0493(6) 0.10519(8) 0.16112(6) 0.0138(5) Uani 1 1 d . . . . .
C12B C 0.9558(6) 0.14577(8) 0.16135(6) 0.0169(5) Uani 1 1 d . . . . .
H12B H 0.8484 0.1481 0.1419 0.020 Uiso 1 1 calc R U . . .
C13B C 1.0190(7) 0.18272(9) 0.18982(7) 0.0181(5) Uani 1 1 d . . . . .
H13B H 0.9498 0.2101 0.1899 0.022 Uiso 1 1 calc R U . . .
C14B C 1.1831(6) 0.18002(8) 0.21826(6) 0.0147(5) Uani 1 1 d . . . . .
C15B C 1.2728(6) 0.13991(8) 0.21874(6) 0.0161(5) Uani 1 1 d . . . . .
H15B H 1.3797 0.1376 0.2382 0.019 Uiso 1 1 calc R U . . .
C16B C 1.2035(6) 0.10310(8) 0.19019(6) 0.0150(5) Uani 1 1 d . . . . .
H16B H 1.2634 0.0756 0.1906 0.018 Uiso 1 1 calc R U . . .
C17B C 0.3260(7) -0.12789(8) -0.01628(6) 0.0165(5) Uani 1 1 d . . . . .
H17C H 0.5484 -0.1264 -0.0251 0.020 Uiso 1 1 calc R U . . .
H17D H 0.1878 -0.1064 -0.0212 0.020 Uiso 1 1 calc R U . . .
C18B C 0.1726(7) -0.17321(9) -0.03273(6) 0.0173(5) Uani 1 1 d . . . . .
H18C H -0.0352 -0.1755 -0.0215 0.021 Uiso 1 1 calc R U . . .
H18D H 0.3248 -0.1947 -0.0298 0.021 Uiso 1 1 calc R U . . .
C19B C 0.1012(7) -0.18321(8) -0.07041(6) 0.0170(5) Uani 1 1 d . . . . .
H19C H -0.0544 -0.1618 -0.0729 0.020 Uiso 1 1 calc R U . . .
H19D H 0.3089 -0.1795 -0.0811 0.020 Uiso 1 1 calc R U . . .
C20B C -0.0440(7) -0.22880(8) -0.08922(6) 0.0167(5) Uani 1 1 d . . . . .
H20C H 0.1154 -0.2504 -0.0878 0.020 Uiso 1 1 calc R U . . .
H20D H -0.2476 -0.2331 -0.0781 0.020 Uiso 1 1 calc R U . . .
C21B C -0.1244(7) -0.23653(8) -0.12624(6) 0.0170(5) Uani 1 1 d . . . . .
H21C H 0.0801 -0.2319 -0.1371 0.020 Uiso 1 1 calc R U . . .
H21D H -0.2821 -0.2146 -0.1274 0.020 Uiso 1 1 calc R U . . .
C22B C -0.2710(6) -0.28167(9) -0.14636(6) 0.0170(5) Uani 1 1 d . . . . .
H22C H -0.4748 -0.2866 -0.1355 0.020 Uiso 1 1 calc R U . . .
H22D H -0.1124 -0.3037 -0.1457 0.020 Uiso 1 1 calc R U . . .
C23B C -0.3523(7) -0.28785(8) -0.18324(6) 0.0172(5) Uani 1 1 d . . . . .
H23C H -0.5111 -0.2658 -0.1838 0.021 Uiso 1 1 calc R U . . .
H23D H -0.1483 -0.2825 -0.1939 0.021 Uiso 1 1 calc R U . . .
C24B C -0.4969(7) -0.33263(9) -0.20428(7) 0.0186(5) Uani 1 1 d . . . . .
H24C H -0.6991 -0.3383 -0.1936 0.022 Uiso 1 1 calc R U . . .
H24D H -0.3364 -0.3548 -0.2044 0.022 Uiso 1 1 calc R U . . .
C25B C -0.5813(7) -0.33721(9) -0.24066(6) 0.0194(6) Uani 1 1 d . . . . .
H25C H -0.7459 -0.3155 -0.2405 0.023 Uiso 1 1 calc R U . . .
H25D H -0.3801 -0.3305 -0.2510 0.023 Uiso 1 1 calc R U . . .
C26B C -0.7172(7) -0.38199(9) -0.26267(7) 0.0242(6) Uani 1 1 d . . . . .
H26C H -0.9166 -0.3890 -0.2522 0.029 Uiso 1 1 calc R U . . .
H26D H -0.5511 -0.4038 -0.2633 0.029 Uiso 1 1 calc R U . . .
C27B C -0.8053(8) -0.38544(11) -0.29875(7) 0.0314(7) Uani 1 1 d . . . . .
H27C H -0.6065 -0.3780 -0.3091 0.038 Uiso 1 1 calc R U . . .
H27D H -0.9735 -0.3639 -0.2981 0.038 Uiso 1 1 calc R U . . .
C28B C -0.9375(9) -0.43055(13) -0.32097(9) 0.0468(10) Uani 1 1 d . . . . .
H28D H -0.7658 -0.4517 -0.3233 0.070 Uiso 1 1 calc R U . . .
H28E H -1.0015 -0.4304 -0.3434 0.070 Uiso 1 1 calc R U . . .
H28F H -1.1302 -0.4386 -0.3105 0.070 Uiso 1 1 calc R U . . .
C29B C 1.4059(7) 0.21791(9) 0.27440(6) 0.0189(6) Uani 1 1 d . . . . .
H29C H 1.6186 0.2034 0.2684 0.023 Uiso 1 1 calc R U . . .
H29D H 1.2704 0.2016 0.2855 0.023 Uiso 1 1 calc R U . . .
C30B C 1.4649(7) 0.26446(9) 0.29802(7) 0.0214(6) Uani 1 1 d . . . . .
H30C H 1.2547 0.2798 0.3008 0.026 Uiso 1 1 calc R U . . .
H30D H 1.6228 0.2792 0.2877 0.026 Uiso 1 1 calc R U . . .
C31B C 1.5999(7) 0.26771(9) 0.33266(7) 0.0210(6) Uani 1 1 d . . . . .
H31C H 1.8033 0.2510 0.3298 0.025 Uiso 1 1 calc R U . . .
H31D H 1.4363 0.2544 0.3435 0.025 Uiso 1 1 calc R U . . .
C32B C 1.6779(7) 0.31455(9) 0.35590(7) 0.0203(6) Uani 1 1 d . . . . .
H32C H 1.8460 0.3274 0.3452 0.024 Uiso 1 1 calc R U . . .
H32D H 1.4758 0.3314 0.3580 0.024 Uiso 1 1 calc R U . . .
C33B C 1.8035(7) 0.31909(9) 0.39111(6) 0.0193(6) Uani 1 1 d . . . . .
H33C H 2.0055 0.3022 0.3891 0.023 Uiso 1 1 calc R U . . .
H33D H 1.6353 0.3063 0.4018 0.023 Uiso 1 1 calc R U . . .
C34B C 1.8814(7) 0.36605(9) 0.41411(7) 0.0210(6) Uani 1 1 d . . . . .
H34C H 2.0512 0.3788 0.4035 0.025 Uiso 1 1 calc R U . . .
H34D H 1.6800 0.3830 0.4160 0.025 Uiso 1 1 calc R U . . .
C35B C 2.0039(7) 0.37042(9) 0.44939(7) 0.0203(6) Uani 1 1 d . . . . .
H35C H 2.2045 0.3533 0.4474 0.024 Uiso 1 1 calc R U . . .
H35D H 1.8336 0.3577 0.4599 0.024 Uiso 1 1 calc R U . . .
C36B C 2.0843(7) 0.41716(9) 0.47282(7) 0.0217(6) Uani 1 1 d . . . . .
H36C H 2.2573 0.4298 0.4625 0.026 Uiso 1 1 calc R U . . .
H36D H 1.8848 0.4344 0.4746 0.026 Uiso 1 1 calc R U . . .
C37B C 2.2021(7) 0.42102(9) 0.50821(7) 0.0217(6) Uani 1 1 d . . . . .
H37C H 2.0271 0.4088 0.5186 0.026 Uiso 1 1 calc R U . . .
H37D H 2.3987 0.4032 0.5063 0.026 Uiso 1 1 calc R U . . .
C38B C 2.2892(7) 0.46725(9) 0.53162(7) 0.0224(6) Uani 1 1 d . . . . .
H38C H 2.4672 0.4793 0.5215 0.027 Uiso 1 1 calc R U . . .
H38D H 2.0939 0.4852 0.5333 0.027 Uiso 1 1 calc R U . . .
C39B C 2.4011(8) 0.47054(10) 0.56698(7) 0.0276(7) Uani 1 1 d . . . . .
H39C H 2.2210 0.4591 0.5773 0.033 Uiso 1 1 calc R U . . .
H39D H 2.5928 0.4519 0.5652 0.033 Uiso 1 1 calc R U . . .
C40B C 2.4965(8) 0.51641(11) 0.59026(8) 0.0366(8) Uani 1 1 d . . . . .
H40D H 2.6724 0.5283 0.5801 0.055 Uiso 1 1 calc R U . . .
H40E H 2.5748 0.5160 0.6122 0.055 Uiso 1 1 calc R U . . .
H40F H 2.3040 0.5347 0.5935 0.055 Uiso 1 1 calc R U . . .
O1C O 0.1489(5) -0.14349(6) 0.66571(4) 0.0200(4) Uani 1 1 d . . . . .
N1C N 0.9499(5) 0.05404(7) 0.73209(5) 0.0156(4) Uani 1 1 d . . . . .
C1C C 0.2747(6) -0.10490(8) 0.68765(6) 0.0151(5) Uani 1 1 d . . . . .
O2C O 1.0110(5) 0.19533(6) 0.89259(4) 0.0203(4) Uani 1 1 d . . . . .
C2C C 0.4351(6) -0.07530(8) 0.67603(6) 0.0168(5) Uani 1 1 d . . . . .
H2C H 0.4437 -0.0839 0.6521 0.020 Uiso 1 1 calc R U . . .
O3C O 1.0991(5) 0.08753(6) 0.75049(5) 0.0246(5) Uani 1 1 d . . . . .
C3C C 0.5846(6) -0.03511(9) 0.69421(6) 0.0157(5) Uani 1 1 d . . . . .
H3C H 0.6846 -0.0207 0.6807 0.019 Uiso 1 1 calc R U . . .
O4C O 0.9668(6) 0.04146(7) 0.70088(5) 0.0303(5) Uani 1 1 d . . . . .
C4C C 0.6114(6) -0.01248(8) 0.72905(6) 0.0135(5) Uani 1 1 d . . . . .
C5C C 0.4821(6) -0.02741(8) 0.75517(6) 0.0134(5) Uani 1 1 d . . . . .
C6C C 0.3078(6) -0.06633(8) 0.75064(6) 0.0154(5) Uani 1 1 d . . . . .
H6C H 0.2389 -0.0698 0.7710 0.018 Uiso 1 1 calc R U . . .
C7C C 0.2200(7) -0.10057(8) 0.72131(7) 0.0171(5) Uani 1 1 d . . . . .
H7C H 0.1070 -0.1245 0.7244 0.021 Uiso 1 1 calc R U . . .
C8C C 0.7596(6) 0.02922(8) 0.74700(6) 0.0140(5) Uani 1 1 d . . . . .
C9C C 0.7188(6) 0.04048(8) 0.78233(6) 0.0139(5) Uani 1 1 d . . . . .
C10C C 0.5553(6) 0.00532(8) 0.78661(6) 0.0157(5) Uani 1 1 d . . . . .
H10C H 0.5005 0.0037 0.8079 0.019 Uiso 1 1 calc R U . . .
C11C C 0.8054(6) 0.08103(8) 0.81083(6) 0.0140(5) Uani 1 1 d . . . . .
C12C C 0.7102(6) 0.12163(8) 0.81085(6) 0.0171(5) Uani 1 1 d . . . . .
H12C H 0.5989 0.1236 0.7915 0.021 Uiso 1 1 calc R U . . .
C13C C 0.7770(6) 0.15868(9) 0.83878(7) 0.0179(5) Uani 1 1 d . . . . .
H13C H 0.7062 0.1859 0.8388 0.021 Uiso 1 1 calc R U . . .
C14C C 0.9469(6) 0.15644(8) 0.86698(6) 0.0147(5) Uani 1 1 d . . . . .
C15C C 1.0379(6) 0.11654(8) 0.86771(6) 0.0160(5) Uani 1 1 d . . . . .
H15C H 1.1509 0.1146 0.8870 0.019 Uiso 1 1 calc R U . . .
C16C C 0.9610(6) 0.07929(8) 0.83971(6) 0.0152(5) Uani 1 1 d . . . . .
H16C H 1.0173 0.0518 0.8405 0.018 Uiso 1 1 calc R U . . .
C17C C 0.1308(7) -0.15090(9) 0.63001(6) 0.0181(5) Uani 1 1 d . . . . .
H17E H 0.3544 -0.1489 0.6216 0.022 Uiso 1 1 calc R U . . .
H17F H -0.0055 -0.1288 0.6257 0.022 Uiso 1 1 calc R U . . .
C18C C -0.0230(7) -0.19599(9) 0.61204(7) 0.0191(6) Uani 1 1 d . . . . .
H18E H -0.2324 -0.1990 0.6228 0.023 Uiso 1 1 calc R U . . .
H18F H 0.1279 -0.2181 0.6142 0.023 Uiso 1 1 calc R U . . .
C19C C -0.0897(7) -0.20370(8) 0.57477(6) 0.0181(5) Uani 1 1 d . . . . .
H19E H 0.1194 -0.1990 0.5647 0.022 Uiso 1 1 calc R U . . .
H19F H -0.2453 -0.1819 0.5730 0.022 Uiso 1 1 calc R U . . .
C20C C -0.2320(7) -0.24887(9) 0.55426(7) 0.0189(6) Uani 1 1 d . . . . .
H20E H -0.0718 -0.2708 0.5548 0.023 Uiso 1 1 calc R U . . .
H20F H -0.4361 -0.2543 0.5648 0.023 Uiso 1 1 calc R U . . .
C21C C -0.3103(7) -0.25430(9) 0.51757(7) 0.0187(6) Uani 1 1 d . . . . .
H21E H -0.1058 -0.2484 0.5073 0.022 Uiso 1 1 calc R U . . .
H21F H -0.4704 -0.2323 0.5172 0.022 Uiso 1 1 calc R U . . .
C22C C -0.4512(7) -0.29910(9) 0.49579(7) 0.0203(6) Uani 1 1 d . . . . .
H22E H -0.6549 -0.3053 0.5060 0.024 Uiso 1 1 calc R U . . .
H22F H -0.2902 -0.3212 0.4958 0.024 Uiso 1 1 calc R U . . .
C23C C -0.5306(7) -0.30333(9) 0.45931(7) 0.0215(6) Uani 1 1 d . . . . .
H23E H -0.3283 -0.2963 0.4493 0.026 Uiso 1 1 calc R U . . .
H23F H -0.6966 -0.2818 0.4593 0.026 Uiso 1 1 calc R U . . .
C24C C -0.6622(7) -0.34856(9) 0.43726(7) 0.0213(6) Uani 1 1 d . . . . .
H24E H -0.4961 -0.3700 0.4374 0.026 Uiso 1 1 calc R U . . .
H24F H -0.8642 -0.3555 0.4474 0.026 Uiso 1 1 calc R U . . .
C25C C -0.7425(7) -0.35334(9) 0.40074(7) 0.0224(6) Uani 1 1 d . . . . .
H25E H -0.5404 -0.3464 0.3906 0.027 Uiso 1 1 calc R U . . .
H25F H -0.9083 -0.3319 0.4006 0.027 Uiso 1 1 calc R U . . .
C26C C -0.8744(7) -0.39856(9) 0.37875(7) 0.0246(6) Uani 1 1 d . . . . .
H26E H -0.7074 -0.4200 0.3786 0.029 Uiso 1 1 calc R U . . .
H26F H -1.0749 -0.4057 0.3890 0.029 Uiso 1 1 calc R U . . .
C27C C -0.9583(8) -0.40293(11) 0.34247(7) 0.0314(7) Uani 1 1 d . . . . .
H27E H -0.7580 -0.3959 0.3321 0.038 Uiso 1 1 calc R U . . .
H27F H -1.1258 -0.3815 0.3426 0.038 Uiso 1 1 calc R U . . .
C28C C -1.0894(9) -0.44815(12) 0.32088(9) 0.0451(10) Uani 1 1 d . . . . .
H28G H -0.9210 -0.4694 0.3198 0.068 Uiso 1 1 calc R U . . .
H28H H -1.1438 -0.4489 0.2979 0.068 Uiso 1 1 calc R U . . .
H28I H -1.2880 -0.4553 0.3309 0.068 Uiso 1 1 calc R U . . .
C29C C 1.1863(7) 0.19496(9) 0.92217(6) 0.0181(5) Uani 1 1 d . . . . .
H29E H 1.3939 0.1793 0.9158 0.022 Uiso 1 1 calc R U . . .
H29F H 1.0505 0.1802 0.9344 0.022 Uiso 1 1 calc R U . . .
C30C C 1.2601(7) 0.24195(9) 0.94440(6) 0.0188(6) Uani 1 1 d . . . . .
H30E H 1.0543 0.2582 0.9472 0.023 Uiso 1 1 calc R U . . .
H30F H 1.4190 0.2551 0.9330 0.023 Uiso 1 1 calc R U . . .
C31C C 1.4021(7) 0.24665(9) 0.97923(6) 0.0189(6) Uani 1 1 d . . . . .
H31E H 1.6029 0.2294 0.9765 0.023 Uiso 1 1 calc R U . . .
H31F H 1.2393 0.2347 0.9911 0.023 Uiso 1 1 calc R U . . .
C32C C 1.4890(7) 0.29387(9) 1.00088(6) 0.0190(6) Uani 1 1 d . . . . .
H32E H 1.2893 0.3111 1.0029 0.023 Uiso 1 1 calc R U . . .
H32F H 1.6560 0.3054 0.9892 0.023 Uiso 1 1 calc R U . . .
C33C C 1.6225(7) 0.30005(9) 1.03639(6) 0.0183(5) Uani 1 1 d . . . . .
H33E H 1.4554 0.2886 1.0481 0.022 Uiso 1 1 calc R U . . .
H33F H 1.8221 0.2827 1.0344 0.022 Uiso 1 1 calc R U . . .
C34C C 1.7097(7) 0.34731(9) 1.05789(6) 0.0192(6) Uani 1 1 d . . . . .
H34E H 1.8798 0.3587 1.0464 0.023 Uiso 1 1 calc R U . . .
H34F H 1.5113 0.3648 1.0597 0.023 Uiso 1 1 calc R U . . .
C35C C 1.8379(7) 0.35298(9) 1.09343(6) 0.0184(5) Uani 1 1 d . . . . .
H35E H 1.6681 0.3412 1.1047 0.022 Uiso 1 1 calc R U . . .
H35F H 2.0365 0.3355 1.0915 0.022 Uiso 1 1 calc R U . . .
C36C C 1.9253(7) 0.39975(9) 1.11579(6) 0.0185(5) Uani 1 1 d . . . . .
H36E H 2.0972 0.4116 1.1048 0.022 Uiso 1 1 calc R U . . .
H36F H 1.7276 0.4174 1.1178 0.022 Uiso 1 1 calc R U . . .
C37C C 2.0495(7) 0.40405(9) 1.15100(6) 0.0193(6) Uani 1 1 d . . . . .
H37E H 2.2456 0.3861 1.1488 0.023 Uiso 1 1 calc R U . . .
H37F H 1.8768 0.3921 1.1618 0.023 Uiso 1 1 calc R U . . .
C38C C 2.1416(7) 0.45044(9) 1.17426(7) 0.0198(6) Uani 1 1 d . . . . .
H38E H 2.3163 0.4624 1.1637 0.024 Uiso 1 1 calc R U . . .
H38F H 1.9463 0.4686 1.1765 0.024 Uiso 1 1 calc R U . . .
C39C C 2.2623(7) 0.45369(10) 1.20935(7) 0.0247(6) Uani 1 1 d . . . . .
H39E H 2.4545 0.4350 1.2071 0.030 Uiso 1 1 calc R U . . .
H39F H 2.0857 0.4422 1.2201 0.030 Uiso 1 1 calc R U . . .
C40C C 2.3612(8) 0.49964(10) 1.23251(8) 0.0330(7) Uani 1 1 d . . . . .
H40G H 2.5335 0.5115 1.2219 0.050 Uiso 1 1 calc R U . . .
H40H H 2.4454 0.4992 1.2543 0.050 Uiso 1 1 calc R U . . .
H40I H 2.1686 0.5179 1.2362 0.050 Uiso 1 1 calc R U . . .

loop_
_atom_site_aniso_label
_atom_site_aniso_U_11
_atom_site_aniso_U_22
_atom_site_aniso_U_33
_atom_site_aniso_U_23
_atom_site_aniso_U_13
_atom_site_aniso_U_12
O1A 0.0329(12) 0.0224(11) 0.0167(10) 0.0032(8) -0.0028(8) -0.0086(9)
N1A 0.0232(12) 0.0175(12) 0.0161(12) 0.0052(9) 0.0013(9) -0.0002(9)
C1A 0.0188(13) 0.0200(14) 0.0169(13) 0.0037(11) -0.0009(10) -0.0019(11)
O2A 0.0304(11) 0.0208(11) 0.0188(10) 0.0019(8) -0.0064(8) -0.0008(9)
C2A 0.0219(14) 0.0253(15) 0.0141(13) 0.0047(11) 0.0006(11) -0.0007(12)
O3A 0.0405(13) 0.0262(12) 0.0227(11) 0.0046(9) 0.0008(9) -0.0123(10)
C3A 0.0190(13) 0.0198(14) 0.0173(13) 0.0069(11) 0.0013(10) -0.0002(11)
O4A 0.0488(14) 0.0303(12) 0.0162(11) 0.0057(9) 0.0075(9) -0.0086(10)
C4A 0.0143(12) 0.0200(14) 0.0145(13) 0.0062(11) 0.0004(10) 0.0012(10)
C5A 0.0183(13) 0.0206(14) 0.0161(13) 0.0059(11) 0.0034(10) 0.0015(11)
C6A 0.0227(14) 0.0245(15) 0.0180(14) 0.0090(12) 0.0035(11) 0.0009(12)
C7A 0.0222(14) 0.0212(15) 0.0197(14) 0.0087(12) 0.0006(11) -0.0053(11)
C8A 0.0165(13) 0.0192(14) 0.0161(13) 0.0061(11) 0.0012(10) -0.0005(10)
C9A 0.0210(14) 0.0222(15) 0.0136(13) 0.0050(11) 0.0015(10) 0.0034(11)
C10A 0.0269(15) 0.0244(15) 0.0143(13) 0.0069(11) 0.0013(11) -0.0006(12)
C11A 0.0192(13) 0.0197(14) 0.0172(13) 0.0052(11) 0.0022(11) -0.0027(11)
C12A 0.0305(16) 0.0256(16) 0.0144(13) 0.0078(12) -0.0020(11) 0.0011(12)
C13A 0.0283(15) 0.0234(15) 0.0193(14) 0.0068(12) -0.0009(12) 0.0010(12)
C14A 0.0230(14) 0.0201(15) 0.0160(13) 0.0031(11) 0.0009(11) -0.0034(11)
C15A 0.0208(14) 0.0259(15) 0.0146(13) 0.0061(11) -0.0011(11) -0.0017(11)
C16A 0.0230(14) 0.0237(15) 0.0167(14) 0.0074(11) 0.0017(11) 0.0012(12)
C17A 0.0221(14) 0.0222(15) 0.0151(13) 0.0033(11) -0.0001(11) -0.0020(11)
C18A 0.0224(14) 0.0191(14) 0.0193(14) 0.0055(11) -0.0022(11) -0.0040(11)
C19A 0.0233(14) 0.0191(14) 0.0185(14) 0.0039(11) -0.0003(11) -0.0020(11)
C20A 0.0237(14) 0.0169(14) 0.0183(14) 0.0043(11) -0.0028(11) -0.0040(11)
C21A 0.0229(14) 0.0220(15) 0.0172(14) 0.0042(11) -0.0013(11) -0.0027(11)
C22A 0.0230(14) 0.0200(14) 0.0189(14) 0.0050(11) -0.0029(11) -0.0045(11)
C23A 0.0205(14) 0.0213(15) 0.0200(14) 0.0049(11) -0.0016(11) -0.0015(11)
C24A 0.0256(15) 0.0218(15) 0.0179(14) 0.0046(11) -0.0037(11) -0.0059(12)
C25A 0.0236(14) 0.0234(15) 0.0178(14) 0.0043(12) -0.0018(11) -0.0036(12)
C26A 0.0250(15) 0.0263(16) 0.0183(14) 0.0047(12) -0.0019(11) -0.0039(12)
C27A 0.0305(16) 0.0345(18) 0.0164(14) 0.0011(13) -0.0011(12) -0.0036(14)
C28A 0.040(2) 0.049(2) 0.0305(19) -0.0070(16) -0.0031(15) -0.0133(18)
C29A 0.0237(15) 0.0265(16) 0.0171(14) 0.0054(12) -0.0047(11) -0.0010(12)
C30A 0.0236(14) 0.0215(15) 0.0198(14) 0.0039(12) -0.0040(11) -0.0024(12)
C31A 0.0228(14) 0.0238(15) 0.0193(14) 0.0039(12) -0.0015(11) -0.0021(12)
C32A 0.0233(14) 0.0226(15) 0.0202(14) 0.0035(12) -0.0024(11) 0.0004(12)
C33A 0.0224(14) 0.0261(16) 0.0207(15) 0.0059(12) -0.0011(11) -0.0027(12)
C34A 0.0218(14) 0.0213(15) 0.0207(14) 0.0031(12) -0.0037(11) -0.0007(11)
C35A 0.0227(14) 0.0232(15) 0.0178(14) 0.0035(11) -0.0018(11) -0.0012(12)
C36A 0.0223(14) 0.0220(15) 0.0180(14) 0.0028(11) -0.0038(11) -0.0011(11)
C37A 0.0247(14) 0.0195(14) 0.0178(14) 0.0041(11) -0.0014(11) 0.0001(11)
C38A 0.0211(14) 0.0239(15) 0.0193(14) 0.0055(12) -0.0029(11) -0.0014(11)
C39A 0.0295(16) 0.0246(15) 0.0179(14) 0.0041(12) -0.0042(12) -0.0015(12)
C40A 0.0346(18) 0.0368(19) 0.0240(16) -0.0008(14) -0.0061(13) -0.0032(15)
O1B 0.0297(11) 0.0168(10) 0.0091(9) 0.0019(7) -0.0010(8) -0.0054(8)
N1B 0.0173(11) 0.0175(12) 0.0155(11) 0.0070(9) 0.0011(9) 0.0004(9)
C1B 0.0184(13) 0.0137(13) 0.0131(12) 0.0004(10) -0.0004(10) 0.0016(10)
O2B 0.0306(11) 0.0155(10) 0.0142(9) 0.0000(8) -0.0082(8) -0.0010(8)
C2B 0.0184(13) 0.0196(14) 0.0081(12) 0.0030(10) -0.0004(10) -0.0006(10)
O3B 0.0236(10) 0.0198(10) 0.0185(10) 0.0061(8) -0.0003(8) -0.0076(8)
C3B 0.0193(13) 0.0163(13) 0.0125(12) 0.0061(10) 0.0030(10) 0.0016(10)
O4B 0.0415(13) 0.0271(11) 0.0115(9) 0.0092(8) 0.0028(8) -0.0087(9)
C4B 0.0130(11) 0.0149(13) 0.0114(12) 0.0057(10) 0.0030(9) 0.0033(9)
C5B 0.0166(12) 0.0160(13) 0.0098(12) 0.0064(10) 0.0023(9) 0.0007(10)
C6B 0.0209(13) 0.0166(13) 0.0079(11) 0.0047(10) 0.0021(10) -0.0014(10)
C7B 0.0218(13) 0.0155(13) 0.0110(12) 0.0034(10) 0.0003(10) -0.0019(10)
C8B 0.0164(12) 0.0134(12) 0.0121(12) 0.0048(10) -0.0005(9) -0.0003(10)
C9B 0.0169(12) 0.0130(12) 0.0105(12) 0.0041(10) 0.0003(9) 0.0017(10)
C10B 0.0225(13) 0.0162(13) 0.0085(12) 0.0030(10) 0.0023(10) 0.0005(10)
C11B 0.0141(12) 0.0149(13) 0.0112(12) 0.0033(10) 0.0006(9) -0.0014(10)
C12B 0.0209(13) 0.0174(13) 0.0113(12) 0.0041(10) -0.0038(10) -0.0031(10)
C13B 0.0224(13) 0.0123(13) 0.0193(13) 0.0055(10) -0.0017(11) -0.0001(10)
C14B 0.0139(12) 0.0152(13) 0.0124(12) 0.0017(10) 0.0015(9) -0.0020(10)
C15B 0.0188(13) 0.0192(14) 0.0093(12) 0.0038(10) 0.0003(10) 0.0001(10)
C16B 0.0185(12) 0.0137(12) 0.0103(12) 0.0010(10) 0.0018(9) 0.0031(10)
C17B 0.0208(13) 0.0169(13) 0.0110(12) 0.0038(10) 0.0008(10) 0.0002(10)
C18B 0.0226(13) 0.0165(13) 0.0115(12) 0.0034(10) 0.0012(10) -0.0006(11)
C19B 0.0195(13) 0.0167(13) 0.0132(12) 0.0034(10) 0.0000(10) -0.0002(10)
C20B 0.0197(13) 0.0164(13) 0.0122(12) 0.0030(10) 0.0007(10) -0.0003(10)
C21B 0.0182(13) 0.0174(13) 0.0141(12) 0.0041(10) 0.0002(10) 0.0004(10)
C22B 0.0167(12) 0.0196(14) 0.0148(13) 0.0062(11) 0.0006(10) -0.0018(10)
C23B 0.0194(13) 0.0167(13) 0.0139(12) 0.0037(10) -0.0012(10) -0.0002(10)
C24B 0.0193(13) 0.0187(14) 0.0172(13) 0.0058(11) 0.0008(10) -0.0031(11)
C25B 0.0202(13) 0.0227(14) 0.0138(13) 0.0049(11) -0.0005(10) -0.0031(11)
C26B 0.0256(15) 0.0236(15) 0.0184(14) 0.0018(12) -0.0004(11) -0.0051(12)
C27B 0.0271(16) 0.0413(19) 0.0197(15) 0.0040(14) -0.0040(12) -0.0031(14)
C28B 0.0350(19) 0.054(2) 0.0288(18) -0.0115(17) -0.0038(15) -0.0092(17)
C29B 0.0204(13) 0.0221(14) 0.0111(12) 0.0024(11) -0.0031(10) -0.0019(11)
C30B 0.0239(14) 0.0213(15) 0.0145(13) 0.0011(11) -0.0004(11) -0.0021(11)
C31B 0.0233(14) 0.0232(15) 0.0122(13) 0.0013(11) -0.0021(10) -0.0016(11)
C32B 0.0230(14) 0.0205(14) 0.0136(13) 0.0016(11) -0.0028(10) -0.0030(11)
C33B 0.0220(14) 0.0179(14) 0.0134(13) -0.0001(10) -0.0013(10) -0.0004(11)
C34B 0.0238(14) 0.0190(14) 0.0166(13) 0.0022(11) -0.0030(11) -0.0006(11)
C35B 0.0216(14) 0.0204(14) 0.0141(13) 0.0005(11) -0.0028(10) 0.0007(11)
C36B 0.0236(14) 0.0216(15) 0.0161(13) 0.0021(11) -0.0035(11) 0.0001(11)
C37B 0.0241(14) 0.0204(14) 0.0159(13) 0.0010(11) -0.0027(11) -0.0004(11)
C38B 0.0235(14) 0.0209(15) 0.0179(14) 0.0009(11) -0.0034(11) -0.0005(11)
C39B 0.0264(15) 0.0325(17) 0.0189(15) 0.0033(13) -0.0033(12) -0.0013(13)
C40B 0.0323(17) 0.041(2) 0.0231(16) -0.0049(14) -0.0057(13) -0.0046(15)
O1C 0.0300(11) 0.0152(10) 0.0119(9) 0.0020(7) -0.0025(8) -0.0060(8)
N1C 0.0185(11) 0.0150(11) 0.0121(11) 0.0033(9) 0.0027(8) 0.0005(9)
C1C 0.0143(12) 0.0137(13) 0.0147(12) 0.0018(10) -0.0012(10) 0.0003(10)
O2C 0.0286(11) 0.0141(9) 0.0126(9) -0.0017(7) -0.0064(8) 0.0014(8)
C2C 0.0220(13) 0.0160(13) 0.0093(12) 0.0007(10) 0.0006(10) -0.0017(10)
O3C 0.0304(11) 0.0227(11) 0.0171(10) 0.0040(8) -0.0018(8) -0.0141(9)
C3C 0.0171(12) 0.0195(14) 0.0110(12) 0.0064(10) -0.0001(10) -0.0027(10)
O4C 0.0510(14) 0.0269(12) 0.0105(10) 0.0043(8) 0.0050(9) -0.0138(10)
C4C 0.0140(12) 0.0148(13) 0.0118(12) 0.0047(10) 0.0021(9) 0.0002(10)
C5C 0.0166(12) 0.0120(12) 0.0108(12) 0.0032(10) 0.0010(9) 0.0014(10)
C6C 0.0199(13) 0.0140(13) 0.0119(12) 0.0041(10) 0.0032(10) -0.0009(10)
C7C 0.0207(13) 0.0135(13) 0.0174(13) 0.0058(10) -0.0001(10) -0.0016(10)
C8C 0.0156(12) 0.0141(13) 0.0114(12) 0.0034(10) 0.0010(9) 0.0001(10)
C9C 0.0153(12) 0.0148(13) 0.0092(11) 0.0015(10) -0.0007(9) -0.0004(10)
C10C 0.0252(14) 0.0134(13) 0.0078(11) 0.0029(10) 0.0034(10) -0.0002(10)
C11C 0.0176(12) 0.0140(13) 0.0080(11) 0.0009(9) 0.0019(9) -0.0022(10)
C12C 0.0208(13) 0.0162(13) 0.0127(12) 0.0034(10) -0.0035(10) -0.0011(10)
C13C 0.0211(13) 0.0141(13) 0.0174(13) 0.0043(10) -0.0025(10) 0.0009(10)
C14C 0.0157(12) 0.0143(13) 0.0094(12) -0.0018(10) 0.0017(9) -0.0002(10)
C15C 0.0169(12) 0.0191(14) 0.0114(12) 0.0047(10) -0.0010(10) 0.0013(10)
C16C 0.0186(12) 0.0133(13) 0.0139(12) 0.0048(10) 0.0030(10) 0.0016(10)
C17C 0.0224(14) 0.0180(14) 0.0115(12) 0.0025(10) -0.0018(10) -0.0029(11)
C18C 0.0219(14) 0.0143(13) 0.0179(13) 0.0019(11) -0.0012(11) -0.0005(11)
C19C 0.0216(13) 0.0143(13) 0.0150(13) 0.0015(10) -0.0022(10) -0.0015(10)
C20C 0.0205(13) 0.0159(13) 0.0165(13) 0.0015(11) -0.0025(10) -0.0008(11)
C21C 0.0204(13) 0.0157(13) 0.0163(13) 0.0014(11) -0.0038(10) -0.0021(11)
C22C 0.0216(14) 0.0169(14) 0.0174(14) 0.0001(11) -0.0014(11) -0.0011(11)
C23C 0.0215(14) 0.0208(14) 0.0176(14) 0.0016(11) -0.0019(11) -0.0027(11)
C24C 0.0204(14) 0.0200(14) 0.0182(14) 0.0006(11) -0.0036(11) -0.0001(11)
C25C 0.0234(14) 0.0216(15) 0.0177(14) 0.0020(11) -0.0032(11) -0.0010(11)
C26C 0.0253(15) 0.0217(15) 0.0197(14) -0.0008(12) -0.0037(11) -0.0027(12)
C27C 0.0297(16) 0.0364(18) 0.0202(15) 0.0009(13) -0.0058(12) -0.0023(14)
C28C 0.038(2) 0.046(2) 0.0300(19) -0.0116(16) -0.0035(15) -0.0052(17)
C29C 0.0198(13) 0.0192(14) 0.0111(12) 0.0005(10) -0.0029(10) -0.0021(11)
C30C 0.0197(13) 0.0179(14) 0.0136(13) -0.0005(10) -0.0023(10) -0.0021(11)
C31C 0.0184(13) 0.0205(14) 0.0137(13) 0.0012(11) -0.0014(10) -0.0005(11)
C32C 0.0193(13) 0.0216(14) 0.0116(12) 0.0008(11) -0.0008(10) -0.0022(11)
C33C 0.0192(13) 0.0214(14) 0.0103(12) 0.0012(10) -0.0021(10) -0.0029(11)
C34C 0.0191(13) 0.0227(14) 0.0126(12) 0.0029(11) -0.0031(10) -0.0012(11)
C35C 0.0188(13) 0.0206(14) 0.0123(12) 0.0023(10) -0.0031(10) -0.0043(11)
C36C 0.0218(13) 0.0179(14) 0.0143(13) 0.0042(10) -0.0026(10) -0.0026(11)
C37C 0.0206(13) 0.0191(14) 0.0153(13) 0.0033(11) -0.0037(10) -0.0040(11)
C38C 0.0234(14) 0.0188(14) 0.0161(13) 0.0051(11) -0.0031(11) -0.0024(11)
C39C 0.0274(15) 0.0262(16) 0.0177(14) 0.0052(12) -0.0074(11) -0.0054(12)
C40C 0.0368(18) 0.0297(17) 0.0230(16) -0.0014(13) -0.0088(13) -0.0075(14)

loop_
_atom_type_symbol
_atom_type_description
_atom_type_scat_dispersion_real
_atom_type_scat_dispersion_imag
_atom_type_scat_source
C C 0.0033 0.0016 'International Tables Vol C Tables 4.2.6.8 and 6.1.1.4'
H H 0.0000 0.0000 'International Tables Vol C Tables 4.2.6.8 and 6.1.1.4'
N N 0.0061 0.0033 'International Tables Vol C Tables 4.2.6.8 and 6.1.1.4'
O O 0.0106 0.0060 'International Tables Vol C Tables 4.2.6.8 and 6.1.1.4'

loop_
_geom_angle_atom_site_label_1
_geom_angle_atom_site_label_2
_geom_angle_atom_site_label_3
_geom_angle
_geom_angle_site_symmetry_1
_geom_angle_site_symmetry_3
_geom_angle_publ_flag
C1A O1A C17A 119.1(2) . . ?
O4A N1A O3A 120.8(2) . . ?
O4A N1A C8A 119.6(2) . . ?
O3A N1A C8A 119.5(2) . . ?
O1A C1A C2A 121.7(2) . . ?
O1A C1A C7A 110.6(2) . . ?
C2A C1A C7A 127.6(3) . . ?
C14A O2A C29A 117.4(2) . . ?
C1A C2A C3A 129.4(3) . . ?
C1A C2A H2A 115.3 . . ?
C3A C2A H2A 115.3 . . ?
C4A C3A C2A 130.4(3) . . ?
C4A C3A H3A 114.8 . . ?
C2A C3A H3A 114.8 . . ?
C3A C4A C8A 129.0(2) . . ?
C3A C4A C5A 126.0(2) . . ?
C8A C4A C5A 105.0(2) . . ?
C6A C5A C10A 125.0(2) . . ?
C6A C5A C4A 127.6(2) . . ?
C10A C5A C4A 107.4(2) . . ?
C7A C6A C5A 130.4(3) . . ?
C7A C6A H6A 114.8 . . ?
C5A C6A H6A 114.8 . . ?
C6A C7A C1A 128.5(3) . . ?
C6A C7A H7A 115.7 . . ?
C1A C7A H7A 115.7 . . ?
N1A C8A C9A 124.6(2) . . ?
N1A C8A C4A 125.0(2) . . ?
C9A C8A C4A 110.2(2) . . ?
C10A C9A C8A 106.4(2) . . ?
C10A C9A C11A 122.5(2) . . ?
C8A C9A C11A 131.0(3) . . ?
C9A C10A C5A 110.9(2) . . ?
C9A C10A H10A 124.5 . . ?
C5A C10A H10A 124.5 . . ?
C16A C11A C12A 118.1(3) . . ?
C16A C11A C9A 119.4(3) . . ?
C12A C11A C9A 122.2(3) . . ?
C13A C12A C11A 120.8(3) . . ?
C13A C12A H12A 119.6 . . ?
C11A C12A H12A 119.6 . . ?
C12A C13A C14A 120.6(3) . . ?
C12A C13A H13A 119.7 . . ?
C14A C13A H13A 119.7 . . ?
O2A C14A C15A 125.1(3) . . ?
O2A C14A C13A 115.5(3) . . ?
C15A C14A C13A 119.4(3) . . ?
C14A C15A C16A 119.3(3) . . ?
C14A C15A H15A 120.3 . . ?
C16A C15A H15A 120.3 . . ?
C11A C16A C15A 121.6(3) . . ?
C11A C16A H16A 119.2 . . ?
C15A C16A H16A 119.2 . . ?
O1A C17A C18A 107.4(2) . . ?
O1A C17A H17A 110.2 . . ?
C18A C17A H17A 110.2 . . ?
O1A C17A H17B 110.2 . . ?
C18A C17A H17B 110.2 . . ?
H17A C17A H17B 108.5 . . ?
C17A C18A C19A 110.2(2) . . ?
C17A C18A H18A 109.6 . . ?
C19A C18A H18A 109.6 . . ?
C17A C18A H18B 109.6 . . ?
C19A C18A H18B 109.6 . . ?
H18A C18A H18B 108.1 . . ?
C18A C19A C20A 113.9(2) . . ?
C18A C19A H19A 108.8 . . ?
C20A C19A H19A 108.8 . . ?
C18A C19A H19B 108.8 . . ?
C20A C19A H19B 108.8 . . ?
H19A C19A H19B 107.7 . . ?
C21A C20A C19A 112.3(2) . . ?
C21A C20A H20A 109.2 . . ?
C19A C20A H20A 109.2 . . ?
C21A C20A H20B 109.2 . . ?
C19A C20A H20B 109.2 . . ?
H20A C20A H20B 107.9 . . ?
C20A C21A C22A 114.2(2) . . ?
C20A C21A H21A 108.7 . . ?
C22A C21A H21A 108.7 . . ?
C20A C21A H21B 108.7 . . ?
C22A C21A H21B 108.7 . . ?
H21A C21A H21B 107.6 . . ?
C23A C22A C21A 113.4(2) . . ?
C23A C22A H22A 108.9 . . ?
C21A C22A H22A 108.9 . . ?
C23A C22A H22B 108.9 . . ?
C21A C22A H22B 108.9 . . ?
H22A C22A H22B 107.7 . . ?
C22A C23A C24A 113.1(2) . . ?
C22A C23A H23A 109.0 . . ?
C24A C23A H23A 109.0 . . ?
C22A C23A H23B 109.0 . . ?
C24A C23A H23B 109.0 . . ?
H23A C23A H23B 107.8 . . ?
C25A C24A C23A 114.1(2) . . ?
C25A C24A H24A 108.7 . . ?
C23A C24A H24A 108.7 . . ?
C25A C24A H24B 108.7 . . ?
C23A C24A H24B 108.7 . . ?
H24A C24A H24B 107.6 . . ?
C24A C25A C26A 113.4(2) . . ?
C24A C25A H25A 108.9 . . ?
C26A C25A H25A 108.9 . . ?
C24A C25A H25B 108.9 . . ?
C26A C25A H25B 108.9 . . ?
H25A C25A H25B 107.7 . . ?
C27A C26A C25A 113.7(3) . . ?
C27A C26A H26A 108.8 . . ?
C25A C26A H26A 108.8 . . ?
C27A C26A H26B 108.8 . . ?
C25A C26A H26B 108.8 . . ?
H26A C26A H26B 107.7 . . ?
C26A C27A C28A 113.0(3) . . ?
C26A C27A H27A 109.0 . . ?
C28A C27A H27A 109.0 . . ?
C26A C27A H27B 109.0 . . ?
C28A C27A H27B 109.0 . . ?
H27A C27A H27B 107.8 . . ?
C27A C28A H28A 109.5 . . ?
C27A C28A H28B 109.5 . . ?
H28A C28A H28B 109.5 . . ?
C27A C28A H28C 109.5 . . ?
H28A C28A H28C 109.5 . . ?
H28B C28A H28C 109.5 . . ?
O2A C29A C30A 107.3(2) . . ?
O2A C29A H29A 110.3 . . ?
C30A C29A H29A 110.3 . . ?
O2A C29A H29B 110.3 . . ?
C30A C29A H29B 110.3 . . ?
H29A C29A H29B 108.5 . . ?
C29A C30A C31A 112.6(2) . . ?
C29A C30A H30A 109.1 . . ?
C31A C30A H30A 109.1 . . ?
C29A C30A H30B 109.1 . . ?
C31A C30A H30B 109.1 . . ?
H30A C30A H30B 107.8 . . ?
C32A C31A C30A 112.7(2) . . ?
C32A C31A H31A 109.1 . . ?
C30A C31A H31A 109.1 . . ?
C32A C31A H31B 109.1 . . ?
C30A C31A H31B 109.1 . . ?
H31A C31A H31B 107.8 . . ?
C31A C32A C33A 113.9(2) . . ?
C31A C32A H32A 108.8 . . ?
C33A C32A H32A 108.8 . . ?
C31A C32A H32B 108.8 . . ?
C33A C32A H32B 108.8 . . ?
H32A C32A H32B 107.7 . . ?
C34A C33A C32A 113.5(2) . . ?
C34A C33A H33A 108.9 . . ?
C32A C33A H33A 108.9 . . ?
C34A C33A H33B 108.9 . . ?
C32A C33A H33B 108.9 . . ?
H33A C33A H33B 107.7 . . ?
C33A C34A C35A 112.8(2) . . ?
C33A C34A H34A 109.0 . . ?
C35A C34A H34A 109.0 . . ?
C33A C34A H34B 109.0 . . ?
C35A C34A H34B 109.0 . . ?
H34A C34A H34B 107.8 . . ?
C36A C35A C34A 113.8(2) . . ?
C36A C35A H35A 108.8 . . ?
C34A C35A H35A 108.8 . . ?
C36A C35A H35B 108.8 . . ?
C34A C35A H35B 108.8 . . ?
H35A C35A H35B 107.7 . . ?
C35A C36A C37A 112.9(2) . . ?
C35A C36A H36A 109.0 . . ?
C37A C36A H36A 109.0 . . ?
C35A C36A H36B 109.0 . . ?
C37A C36A H36B 109.0 . . ?
H36A C36A H36B 107.8 . . ?
C38A C37A C36A 113.8(2) . . ?
C38A C37A H37A 108.8 . . ?
C36A C37A H37A 108.8 . . ?
C38A C37A H37B 108.8 . . ?
C36A C37A H37B 108.8 . . ?
H37A C37A H37B 107.7 . . ?
C39A C38A C37A 113.1(2) . . ?
C39A C38A H38A 109.0 . . ?
C37A C38A H38A 109.0 . . ?
C39A C38A H38B 109.0 . . ?
C37A C38A H38B 109.0 . . ?
H38A C38A H38B 107.8 . . ?
C38A C39A C40A 113.4(3) . . ?
C38A C39A H39A 108.9 . . ?
C40A C39A H39A 108.9 . . ?
C38A C39A H39B 108.9 . . ?
C40A C39A H39B 108.9 . . ?
H39A C39A H39B 107.7 . . ?
C39A C40A H40A 109.5 . . ?
C39A C40A H40B 109.5 . . ?
H40A C40A H40B 109.5 . . ?
C39A C40A H40C 109.5 . . ?
H40A C40A H40C 109.5 . . ?
H40B C40A H40C 109.5 . . ?
C1B O1B C17B 119.7(2) . . ?
O3B N1B O4B 121.9(2) . . ?
O3B N1B C8B 119.5(2) . . ?
O4B N1B C8B 118.6(2) . . ?
O1B C1B C2B 121.3(2) . . ?
O1B C1B C7B 110.8(2) . . ?
C2B C1B C7B 127.9(2) . . ?
C14B O2B C29B 117.7(2) . . ?
C1B C2B C3B 129.2(2) . . ?
C1B C2B H2B 115.4 . . ?
C3B C2B H2B 115.4 . . ?
C4B C3B C2B 130.1(2) . . ?
C4B C3B H3B 114.9 . . ?
C2B C3B H3B 114.9 . . ?
C3B C4B C8B 129.2(2) . . ?
C3B C4B C5B 126.0(2) . . ?
C8B C4B C5B 104.8(2) . . ?
C10B C5B C6B 124.6(2) . . ?
C10B C5B C4B 107.7(2) . . ?
C6B C5B C4B 127.6(2) . . ?
C7B C6B C5B 130.2(2) . . ?
C7B C6B H6B 114.9 . . ?
C5B C6B H6B 114.9 . . ?
C6B C7B C1B 128.9(3) . . ?
C6B C7B H7B 115.6 . . ?
C1B C7B H7B 115.6 . . ?
C9B C8B N1B 124.1(2) . . ?
C9B C8B C4B 110.3(2) . . ?
N1B C8B C4B 125.2(2) . . ?
C10B C9B C8B 106.4(2) . . ?
C10B C9B C11B 121.9(2) . . ?
C8B C9B C11B 131.5(2) . . ?
C9B C10B C5B 110.7(2) . . ?
C9B C10B H10B 124.6 . . ?
C5B C10B H10B 124.6 . . ?
C16B C11B C12B 118.1(2) . . ?
C16B C11B C9B 119.8(2) . . ?
C12B C11B C9B 121.8(2) . . ?
C13B C12B C11B 120.4(2) . . ?
C13B C12B H12B 119.8 . . ?
C11B C12B H12B 119.8 . . ?
C12B C13B C14B 120.6(2) . . ?
C12B C13B H13B 119.7 . . ?
C14B C13B H13B 119.7 . . ?
O2B C14B C15B 124.7(2) . . ?
O2B C14B C13B 115.4(2) . . ?
C15B C14B C13B 119.9(2) . . ?
C14B C15B C16B 118.8(2) . . ?
C14B C15B H15B 120.6 . . ?
C16B C15B H15B 120.6 . . ?
C15B C16B C11B 122.3(2) . . ?
C15B C16B H16B 118.9 . . ?
C11B C16B H16B 118.9 . . ?
O1B C17B C18B 107.4(2) . . ?
O1B C17B H17C 110.2 . . ?
C18B C17B H17C 110.2 . . ?
O1B C17B H17D 110.2 . . ?
C18B C17B H17D 110.2 . . ?
H17C C17B H17D 108.5 . . ?
C17B C18B C19B 110.6(2) . . ?
C17B C18B H18C 109.5 . . ?
C19B C18B H18C 109.5 . . ?
C17B C18B H18D 109.5 . . ?
C19B C18B H18D 109.5 . . ?
H18C C18B H18D 108.1 . . ?
C20B C19B C18B 114.1(2) . . ?
C20B C19B H19C 108.7 . . ?
C18B C19B H19C 108.7 . . ?
C20B C19B H19D 108.7 . . ?
C18B C19B H19D 108.7 . . ?
H19C C19B H19D 107.6 . . ?
C21B C20B C19B 112.1(2) . . ?
C21B C20B H20C 109.2 . . ?
C19B C20B H20C 109.2 . . ?
C21B C20B H20D 109.2 . . ?
C19B C20B H20D 109.2 . . ?
H20C C20B H20D 107.9 . . ?
C20B C21B C22B 114.5(2) . . ?
C20B C21B H21C 108.6 . . ?
C22B C21B H21C 108.6 . . ?
C20B C21B H21D 108.6 . . ?
C22B C21B H21D 108.6 . . ?
H21C C21B H21D 107.6 . . ?
C21B C22B C23B 112.8(2) . . ?
C21B C22B H22C 109.0 . . ?
C23B C22B H22C 109.0 . . ?
C21B C22B H22D 109.0 . . ?
C23B C22B H22D 109.0 . . ?
H22C C22B H22D 107.8 . . ?
C24B C23B C22B 114.4(2) . . ?
C24B C23B H23C 108.7 . . ?
C22B C23B H23C 108.7 . . ?
C24B C23B H23D 108.7 . . ?
C22B C23B H23D 108.7 . . ?
H23C C23B H23D 107.6 . . ?
C23B C24B C25B 112.8(2) . . ?
C23B C24B H24C 109.0 . . ?
C25B C24B H24C 109.0 . . ?
C23B C24B H24D 109.0 . . ?
C25B C24B H24D 109.0 . . ?
H24C C24B H24D 107.8 . . ?
C26B C25B C24B 114.2(2) . . ?
C26B C25B H25C 108.7 . . ?
C24B C25B H25C 108.7 . . ?
C26B C25B H25D 108.7 . . ?
C24B C25B H25D 108.7 . . ?
H25C C25B H25D 107.6 . . ?
C25B C26B C27B 113.1(3) . . ?
C25B C26B H26C 109.0 . . ?
C27B C26B H26C 109.0 . . ?
C25B C26B H26D 109.0 . . ?
C27B C26B H26D 109.0 . . ?
H26C C26B H26D 107.8 . . ?
C26B C27B C28B 113.1(3) . . ?
C26B C27B H27C 109.0 . . ?
C28B C27B H27C 109.0 . . ?
C26B C27B H27D 109.0 . . ?
C28B C27B H27D 109.0 . . ?
H27C C27B H27D 107.8 . . ?
C27B C28B H28D 109.5 . . ?
C27B C28B H28E 109.5 . . ?
H28D C28B H28E 109.5 . . ?
C27B C28B H28F 109.5 . . ?
H28D C28B H28F 109.5 . . ?
H28E C28B H28F 109.5 . . ?
O2B C29B C30B 107.5(2) . . ?
O2B C29B H29C 110.2 . . ?
C30B C29B H29C 110.2 . . ?
O2B C29B H29D 110.2 . . ?
C30B C29B H29D 110.2 . . ?
H29C C29B H29D 108.5 . . ?
C29B C30B C31B 112.5(2) . . ?
C29B C30B H30C 109.1 . . ?
C31B C30B H30C 109.1 . . ?
C29B C30B H30D 109.1 . . ?
C31B C30B H30D 109.1 . . ?
H30C C30B H30D 107.8 . . ?
C30B C31B C32B 112.7(2) . . ?
C30B C31B H31C 109.1 . . ?
C32B C31B H31C 109.1 . . ?
C30B C31B H31D 109.1 . . ?
C32B C31B H31D 109.1 . . ?
H31C C31B H31D 107.8 . . ?
C33B C32B C31B 114.1(2) . . ?
C33B C32B H32C 108.7 . . ?
C31B C32B H32C 108.7 . . ?
C33B C32B H32D 108.7 . . ?
C31B C32B H32D 108.7 . . ?
H32C C32B H32D 107.6 . . ?
C32B C33B C34B 113.6(2) . . ?
C32B C33B H33C 108.8 . . ?
C34B C33B H33C 108.8 . . ?
C32B C33B H33D 108.8 . . ?
C34B C33B H33D 108.8 . . ?
H33C C33B H33D 107.7 . . ?
C35B C34B C33B 113.4(2) . . ?
C35B C34B H34C 108.9 . . ?
C33B C34B H34C 108.9 . . ?
C35B C34B H34D 108.9 . . ?
C33B C34B H34D 108.9 . . ?
H34C C34B H34D 107.7 . . ?
C34B C35B C36B 114.3(2) . . ?
C34B C35B H35C 108.7 . . ?
C36B C35B H35C 108.7 . . ?
C34B C35B H35D 108.7 . . ?
C36B C35B H35D 108.7 . . ?
H35C C35B H35D 107.6 . . ?
C37B C36B C35B 113.6(2) . . ?
C37B C36B H36C 108.8 . . ?
C35B C36B H36C 108.8 . . ?
C37B C36B H36D 108.8 . . ?
C35B C36B H36D 108.8 . . ?
H36C C36B H36D 107.7 . . ?
C38B C37B C36B 114.2(2) . . ?
C38B C37B H37C 108.7 . . ?
C36B C37B H37C 108.7 . . ?
C38B C37B H37D 108.7 . . ?
C36B C37B H37D 108.7 . . ?
H37C C37B H37D 107.6 . . ?
C39B C38B C37B 113.5(2) . . ?
C39B C38B H38C 108.9 . . ?
C37B C38B H38C 108.9 . . ?
C39B C38B H38D 108.9 . . ?
C37B C38B H38D 108.9 . . ?
H38C C38B H38D 107.7 . . ?
C40B C39B C38B 113.8(3) . . ?
C40B C39B H39C 108.8 . . ?
C38B C39B H39C 108.8 . . ?
C40B C39B H39D 108.8 . . ?
C38B C39B H39D 108.8 . . ?
H39C C39B H39D 107.7 . . ?
C39B C40B H40D 109.5 . . ?
C39B C40B H40E 109.5 . . ?
H40D C40B H40E 109.5 . . ?
C39B C40B H40F 109.5 . . ?
H40D C40B H40F 109.5 . . ?
H40E C40B H40F 109.5 . . ?
C1C O1C C17C 119.5(2) . . ?
O3C N1C O4C 121.2(2) . . ?
O3C N1C C8C 119.4(2) . . ?
O4C N1C C8C 119.4(2) . . ?
O1C C1C C2C 121.1(2) . . ?
O1C C1C C7C 111.4(2) . . ?
C2C C1C C7C 127.6(2) . . ?
C14C O2C C29C 117.8(2) . . ?
C3C C2C C1C 129.6(2) . . ?
C3C C2C H2C 115.2 . . ?
C1C C2C H2C 115.2 . . ?
C2C C3C C4C 130.4(2) . . ?
C2C C3C H3C 114.8 . . ?
C4C C3C H3C 114.8 . . ?
C3C C4C C8C 129.2(2) . . ?
C3C C4C C5C 125.8(2) . . ?
C8C C4C C5C 105.0(2) . . ?
C6C C5C C10C 124.8(2) . . ?
C6C C5C C4C 127.7(2) . . ?
C10C C5C C4C 107.5(2) . . ?
C7C C6C C5C 130.1(2) . . ?
C7C C6C H6C 114.9 . . ?
C5C C6C H6C 114.9 . . ?
C6C C7C C1C 128.9(2) . . ?
C6C C7C H7C 115.6 . . ?
C1C C7C H7C 115.6 . . ?
C9C C8C N1C 124.6(2) . . ?
C9C C8C C4C 110.3(2) . . ?
N1C C8C C4C 124.8(2) . . ?
C10C C9C C8C 106.6(2) . . ?
C10C C9C C11C 122.7(2) . . ?
C8C C9C C11C 130.7(2) . . ?
C9C C10C C5C 110.6(2) . . ?
C9C C10C H10C 124.7 . . ?
C5C C10C H10C 124.7 . . ?
C16C C11C C12C 118.1(2) . . ?
C16C C11C C9C 119.9(2) . . ?
C12C C11C C9C 121.8(2) . . ?
C13C C12C C11C 120.5(2) . . ?
C13C C12C H12C 119.8 . . ?
C11C C12C H12C 119.8 . . ?
C12C C13C C14C 120.5(3) . . ?
C12C C13C H13C 119.8 . . ?
C14C C13C H13C 119.8 . . ?
O2C C14C C15C 124.6(2) . . ?
O2C C14C C13C 115.5(2) . . ?
C15C C14C C13C 119.9(2) . . ?
C14C C15C C16C 118.9(2) . . ?
C14C C15C H15C 120.5 . . ?
C16C C15C H15C 120.5 . . ?
C11C C16C C15C 122.0(2) . . ?
C11C C16C H16C 119.0 . . ?
C15C C16C H16C 119.0 . . ?
O1C C17C C18C 107.8(2) . . ?
O1C C17C H17E 110.2 . . ?
C18C C17C H17E 110.2 . . ?
O1C C17C H17F 110.2 . . ?
C18C C17C H17F 110.2 . . ?
H17E C17C H17F 108.5 . . ?
C17C C18C C19C 110.4(2) . . ?
C17C C18C H18E 109.6 . . ?
C19C C18C H18E 109.6 . . ?
C17C C18C H18F 109.6 . . ?
C19C C18C H18F 109.6 . . ?
H18E C18C H18F 108.1 . . ?
C18C C19C C20C 114.3(2) . . ?
C18C C19C H19E 108.7 . . ?
C20C C19C H19E 108.7 . . ?
C18C C19C H19F 108.7 . . ?
C20C C19C H19F 108.7 . . ?
H19E C19C H19F 107.6 . . ?
C21C C20C C19C 112.3(2) . . ?
C21C C20C H20E 109.1 . . ?
C19C C20C H20E 109.1 . . ?
C21C C20C H20F 109.1 . . ?
C19C C20C H20F 109.1 . . ?
H20E C20C H20F 107.9 . . ?
C20C C21C C22C 114.6(2) . . ?
C20C C21C H21E 108.6 . . ?
C22C C21C H21E 108.6 . . ?
C20C C21C H21F 108.6 . . ?
C22C C21C H21F 108.6 . . ?
H21E C21C H21F 107.6 . . ?
C21C C22C C23C 113.3(2) . . ?
C21C C22C H22E 108.9 . . ?
C23C C22C H22E 108.9 . . ?
C21C C22C H22F 108.9 . . ?
C23C C22C H22F 108.9 . . ?
H22E C22C H22F 107.7 . . ?
C22C C23C C24C 113.3(2) . . ?
C22C C23C H23E 108.9 . . ?
C24C C23C H23E 108.9 . . ?
C22C C23C H23F 108.9 . . ?
C24C C23C H23F 108.9 . . ?
H23E C23C H23F 107.7 . . ?
C25C C24C C23C 113.9(2) . . ?
C25C C24C H24E 108.8 . . ?
C23C C24C H24E 108.8 . . ?
C25C C24C H24F 108.8 . . ?
C23C C24C H24F 108.8 . . ?
H24E C24C H24F 107.7 . . ?
C24C C25C C26C 113.8(2) . . ?
C24C C25C H25E 108.8 . . ?
C26C C25C H25E 108.8 . . ?
C24C C25C H25F 108.8 . . ?
C26C C25C H25F 108.8 . . ?
H25E C25C H25F 107.7 . . ?
C27C C26C C25C 113.6(3) . . ?
C27C C26C H26E 108.9 . . ?
C25C C26C H26E 108.9 . . ?
C27C C26C H26F 108.9 . . ?
C25C C26C H26F 108.9 . . ?
H26E C26C H26F 107.7 . . ?
C26C C27C C28C 112.9(3) . . ?
C26C C27C H27E 109.0 . . ?
C28C C27C H27E 109.0 . . ?
C26C C27C H27F 109.0 . . ?
C28C C27C H27F 109.0 . . ?
H27E C27C H27F 107.8 . . ?
C27C C28C H28G 109.5 . . ?
C27C C28C H28H 109.5 . . ?
H28G C28C H28H 109.5 . . ?
C27C C28C H28I 109.5 . . ?
H28G C28C H28I 109.5 . . ?
H28H C28C H28I 109.5 . . ?
O2C C29C C30C 107.1(2) . . ?
O2C C29C H29E 110.3 . . ?
C30C C29C H29E 110.3 . . ?
O2C C29C H29F 110.3 . . ?
C30C C29C H29F 110.3 . . ?
H29E C29C H29F 108.6 . . ?
C29C C30C C31C 112.7(2) . . ?
C29C C30C H30E 109.1 . . ?
C31C C30C H30E 109.1 . . ?
C29C C30C H30F 109.1 . . ?
C31C C30C H30F 109.1 . . ?
H30E C30C H30F 107.8 . . ?
C30C C31C C32C 112.3(2) . . ?
C30C C31C H31E 109.1 . . ?
C32C C31C H31E 109.1 . . ?
C30C C31C H31F 109.1 . . ?
C32C C31C H31F 109.1 . . ?
H31E C31C H31F 107.9 . . ?
C31C C32C C33C 113.8(2) . . ?
C31C C32C H32E 108.8 . . ?
C33C C32C H32E 108.8 . . ?
C31C C32C H32F 108.8 . . ?
C33C C32C H32F 108.8 . . ?
H32E C32C H32F 107.7 . . ?
C34C C33C C32C 113.6(2) . . ?
C34C C33C H33E 108.8 . . ?
C32C C33C H33E 108.8 . . ?
C34C C33C H33F 108.8 . . ?
C32C C33C H33F 108.8 . . ?
H33E C33C H33F 107.7 . . ?
C35C C34C C33C 112.9(2) . . ?
C35C C34C H34E 109.0 . . ?
C33C C34C H34E 109.0 . . ?
C35C C34C H34F 109.0 . . ?
C33C C34C H34F 109.0 . . ?
H34E C34C H34F 107.8 . . ?
C36C C35C C34C 114.5(2) . . ?
C36C C35C H35E 108.6 . . ?
C34C C35C H35E 108.6 . . ?
C36C C35C H35F 108.6 . . ?
C34C C35C H35F 108.6 . . ?
H35E C35C H35F 107.6 . . ?
C37C C36C C35C 112.9(2) . . ?
C37C C36C H36E 109.0 . . ?
C35C C36C H36E 109.0 . . ?
C37C C36C H36F 109.0 . . ?
C35C C36C H36F 109.0 . . ?
H36E C36C H36F 107.8 . . ?
C36C C37C C38C 114.7(2) . . ?
C36C C37C H37E 108.6 . . ?
C38C C37C H37E 108.6 . . ?
C36C C37C H37F 108.6 . . ?
C38C C37C H37F 108.6 . . ?
H37E C37C H37F 107.6 . . ?
C39C C38C C37C 113.4(2) . . ?
C39C C38C H38E 108.9 . . ?
C37C C38C H38E 108.9 . . ?
C39C C38C H38F 108.9 . . ?
C37C C38C H38F 108.9 . . ?
H38E C38C H38F 107.7 . . ?
C38C C39C C40C 113.9(3) . . ?
C38C C39C H39E 108.8 . . ?
C40C C39C H39E 108.8 . . ?
C38C C39C H39F 108.8 . . ?
C40C C39C H39F 108.8 . . ?
H39E C39C H39F 107.7 . . ?
C39C C40C H40G 109.5 . . ?
C39C C40C H40H 109.5 . . ?
H40G C40C H40H 109.5 . . ?
C39C C40C H40I 109.5 . . ?
H40G C40C H40I 109.5 . . ?
H40H C40C H40I 109.5 . . ?

loop_
_geom_bond_atom_site_label_1
_geom_bond_atom_site_label_2
_geom_bond_distance
_geom_bond_site_symmetry_2
_geom_bond_publ_flag
O1A C1A 1.358(3) . ?
O1A C17A 1.443(3) . ?
N1A O4A 1.240(3) . ?
N1A O3A 1.242(3) . ?
N1A C8A 1.411(3) . ?
C1A C2A 1.386(4) . ?
C1A C7A 1.414(4) . ?
O2A C14A 1.368(3) . ?
O2A C29A 1.434(3) . ?
C2A C3A 1.394(4) . ?
C2A H2A 0.9500 . ?
C3A C4A 1.388(4) . ?
C3A H3A 0.9500 . ?
C4A C8A 1.429(4) . ?
C4A C5A 1.463(4) . ?
C5A C6A 1.391(4) . ?
C5A C10A 1.402(4) . ?
C6A C7A 1.378(4) . ?
C6A H6A 0.9500 . ?
C7A H7A 0.9500 . ?
C8A C9A 1.423(4) . ?
C9A C10A 1.390(4) . ?
C9A C11A 1.470(4) . ?
C10A H10A 0.9500 . ?
C11A C16A 1.390(4) . ?
C11A C12A 1.395(4) . ?
C12A C13A 1.371(4) . ?
C12A H12A 0.9500 . ?
C13A C14A 1.403(4) . ?
C13A H13A 0.9500 . ?
C14A C15A 1.380(4) . ?
C15A C16A 1.395(4) . ?
C15A H15A 0.9500 . ?
C16A H16A 0.9500 . ?
C17A C18A 1.512(4) . ?
C17A H17A 0.9900 . ?
C17A H17B 0.9900 . ?
C18A C19A 1.525(4) . ?
C18A H18A 0.9900 . ?
C18A H18B 0.9900 . ?
C19A C20A 1.525(4) . ?
C19A H19A 0.9900 . ?
C19A H19B 0.9900 . ?
C20A C21A 1.521(4) . ?
C20A H20A 0.9900 . ?
C20A H20B 0.9900 . ?
C21A C22A 1.524(4) . ?
C21A H21A 0.9900 . ?
C21A H21B 0.9900 . ?
C22A C23A 1.520(4) . ?
C22A H22A 0.9900 . ?
C22A H22B 0.9900 . ?
C23A C24A 1.523(4) . ?
C23A H23A 0.9900 . ?
C23A H23B 0.9900 . ?
C24A C25A 1.520(4) . ?
C24A H24A 0.9900 . ?
C24A H24B 0.9900 . ?
C25A C26A 1.524(4) . ?
C25A H25A 0.9900 . ?
C25A H25B 0.9900 . ?
C26A C27A 1.518(4) . ?
C26A H26A 0.9900 . ?
C26A H26B 0.9900 . ?
C27A C28A 1.526(4) . ?
C27A H27A 0.9900 . ?
C27A H27B 0.9900 . ?
C28A H28A 0.9800 . ?
C28A H28B 0.9800 . ?
C28A H28C 0.9800 . ?
C29A C30A 1.506(4) . ?
C29A H29A 0.9900 . ?
C29A H29B 0.9900 . ?
C30A C31A 1.526(4) . ?
C30A H30A 0.9900 . ?
C30A H30B 0.9900 . ?
C31A C32A 1.523(4) . ?
C31A H31A 0.9900 . ?
C31A H31B 0.9900 . ?
C32A C33A 1.524(4) . ?
C32A H32A 0.9900 . ?
C32A H32B 0.9900 . ?
C33A C34A 1.524(4) . ?
C33A H33A 0.9900 . ?
C33A H33B 0.9900 . ?
C34A C35A 1.525(4) . ?
C34A H34A 0.9900 . ?
C34A H34B 0.9900 . ?
C35A C36A 1.523(4) . ?
C35A H35A 0.9900 . ?
C35A H35B 0.9900 . ?
C36A C37A 1.525(4) . ?
C36A H36A 0.9900 . ?
C36A H36B 0.9900 . ?
C37A C38A 1.522(4) . ?
C37A H37A 0.9900 . ?
C37A H37B 0.9900 . ?
C38A C39A 1.522(4) . ?
C38A H38A 0.9900 . ?
C38A H38B 0.9900 . ?
C39A C40A 1.523(4) . ?
C39A H39A 0.9900 . ?
C39A H39B 0.9900 . ?
C40A H40A 0.9800 . ?
C40A H40B 0.9800 . ?
C40A H40C 0.9800 . ?
O1B C1B 1.354(3) . ?
O1B C17B 1.433(3) . ?
N1B O3B 1.224(3) . ?
N1B O4B 1.244(3) . ?
N1B C8B 1.423(3) . ?
C1B C2B 1.389(4) . ?
C1B C7B 1.405(4) . ?
O2B C14B 1.374(3) . ?
O2B C29B 1.428(3) . ?
C2B C3B 1.394(4) . ?
C2B H2B 0.9500 . ?
C3B C4B 1.390(3) . ?
C3B H3B 0.9500 . ?
C4B C8B 1.424(3) . ?
C4B C5B 1.458(3) . ?
C5B C10B 1.399(3) . ?
C5B C6B 1.400(3) . ?
C6B C7B 1.364(3) . ?
C6B H6B 0.9500 . ?
C7B H7B 0.9500 . ?
C8B C9B 1.422(3) . ?
C9B C10B 1.386(3) . ?
C9B C11B 1.472(3) . ?
C10B H10B 0.9500 . ?
C11B C16B 1.391(3) . ?
C11B C12B 1.395(4) . ?
C12B C13B 1.387(4) . ?
C12B H12B 0.9500 . ?
C13B C14B 1.393(4) . ?
C13B H13B 0.9500 . ?
C14B C15B 1.386(4) . ?
C15B C16B 1.390(3) . ?
C15B H15B 0.9500 . ?
C16B H16B 0.9500 . ?
C17B C18B 1.515(4) . ?
C17B H17C 0.9900 . ?
C17B H17D 0.9900 . ?
C18B C19B 1.526(3) . ?
C18B H18C 0.9900 . ?
C18B H18D 0.9900 . ?
C19B C20B 1.523(4) . ?
C19B H19C 0.9900 . ?
C19B H19D 0.9900 . ?
C20B C21B 1.519(3) . ?
C20B H20C 0.9900 . ?
C20B H20D 0.9900 . ?
C21B C22B 1.524(4) . ?
C21B H21C 0.9900 . ?
C21B H21D 0.9900 . ?
C22B C23B 1.525(3) . ?
C22B H22C 0.9900 . ?
C22B H22D 0.9900 . ?
C23B C24B 1.521(4) . ?
C23B H23C 0.9900 . ?
C23B H23D 0.9900 . ?
C24B C25B 1.521(4) . ?
C24B H24C 0.9900 . ?
C24B H24D 0.9900 . ?
C25B C26B 1.519(4) . ?
C25B H25C 0.9900 . ?
C25B H25D 0.9900 . ?
C26B C27B 1.522(4) . ?
C26B H26C 0.9900 . ?
C26B H26D 0.9900 . ?
C27B C28B 1.524(4) . ?
C27B H27C 0.9900 . ?
C27B H27D 0.9900 . ?
C28B H28D 0.9800 . ?
C28B H28E 0.9800 . ?
C28B H28F 0.9800 . ?
C29B C30B 1.512(4) . ?
C29B H29C 0.9900 . ?
C29B H29D 0.9900 . ?
C30B C31B 1.518(4) . ?
C30B H30C 0.9900 . ?
C30B H30D 0.9900 . ?
C31B C32B 1.526(4) . ?
C31B H31C 0.9900 . ?
C31B H31D 0.9900 . ?
C32B C33B 1.517(4) . ?
C32B H32C 0.9900 . ?
C32B H32D 0.9900 . ?
C33B C34B 1.527(4) . ?
C33B H33C 0.9900 . ?
C33B H33D 0.9900 . ?
C34B C35B 1.517(4) . ?
C34B H34C 0.9900 . ?
C34B H34D 0.9900 . ?
C35B C36B 1.528(4) . ?
C35B H35C 0.9900 . ?
C35B H35D 0.9900 . ?
C36B C37B 1.520(4) . ?
C36B H36C 0.9900 . ?
C36B H36D 0.9900 . ?
C37B C38B 1.520(4) . ?
C37B H37C 0.9900 . ?
C37B H37D 0.9900 . ?
C38B C39B 1.518(4) . ?
C38B H38C 0.9900 . ?
C38B H38D 0.9900 . ?
C39B C40B 1.516(4) . ?
C39B H39C 0.9900 . ?
C39B H39D 0.9900 . ?
C40B H40D 0.9800 . ?
C40B H40E 0.9800 . ?
C40B H40F 0.9800 . ?
O1C C1C 1.358(3) . ?
O1C C17C 1.439(3) . ?
N1C O3C 1.235(3) . ?
N1C O4C 1.237(3) . ?
N1C C8C 1.418(3) . ?
C1C C2C 1.390(4) . ?
C1C C7C 1.400(4) . ?
O2C C14C 1.366(3) . ?
O2C C29C 1.429(3) . ?
C2C C3C 1.388(4) . ?
C2C H2C 0.9500 . ?
C3C C4C 1.394(3) . ?
C3C H3C 0.9500 . ?
C4C C8C 1.422(4) . ?
C4C C5C 1.459(3) . ?
C5C C6C 1.397(3) . ?
C5C C10C 1.402(3) . ?
C6C C7C 1.379(3) . ?
C6C H6C 0.9500 . ?
C7C H7C 0.9500 . ?
C8C C9C 1.418(3) . ?
C9C C10C 1.388(4) . ?
C9C C11C 1.474(3) . ?
C10C H10C 0.9500 . ?
C11C C16C 1.382(3) . ?
C11C C12C 1.401(4) . ?
C12C C13C 1.379(4) . ?
C12C H12C 0.9500 . ?
C13C C14C 1.390(4) . ?
C13C H13C 0.9500 . ?
C14C C15C 1.385(4) . ?
C15C C16C 1.391(4) . ?
C15C H15C 0.9500 . ?
C16C H16C 0.9500 . ?
C17C C18C 1.517(4) . ?
C17C H17E 0.9900 . ?
C17C H17F 0.9900 . ?
C18C C19C 1.520(4) . ?
C18C H18E 0.9900 . ?
C18C H18F 0.9900 . ?
C19C C20C 1.522(4) . ?
C19C H19E 0.9900 . ?
C19C H19F 0.9900 . ?
C20C C21C 1.521(4) . ?
C20C H20E 0.9900 . ?
C20C H20F 0.9900 . ?
C21C C22C 1.523(4) . ?
C21C H21E 0.9900 . ?
C21C H21F 0.9900 . ?
C22C C23C 1.523(4) . ?
C22C H22E 0.9900 . ?
C22C H22F 0.9900 . ?
C23C C24C 1.525(4) . ?
C23C H23E 0.9900 . ?
C23C H23F 0.9900 . ?
C24C C25C 1.521(4) . ?
C24C H24E 0.9900 . ?
C24C H24F 0.9900 . ?
C25C C26C 1.524(4) . ?
C25C H25E 0.9900 . ?
C25C H25F 0.9900 . ?
C26C C27C 1.518(4) . ?
C26C H26E 0.9900 . ?
C26C H26F 0.9900 . ?
C27C C28C 1.519(4) . ?
C27C H27E 0.9900 . ?
C27C H27F 0.9900 . ?
C28C H28G 0.9800 . ?
C28C H28H 0.9800 . ?
C28C H28I 0.9800 . ?
C29C C30C 1.516(4) . ?
C29C H29E 0.9900 . ?
C29C H29F 0.9900 . ?
C30C C31C 1.523(4) . ?
C30C H30E 0.9900 . ?
C30C H30F 0.9900 . ?
C31C C32C 1.525(4) . ?
C31C H31E 0.9900 . ?
C31C H31F 0.9900 . ?
C32C C33C 1.526(3) . ?
C32C H32E 0.9900 . ?
C32C H32F 0.9900 . ?
C33C C34C 1.525(4) . ?
C33C H33E 0.9900 . ?
C33C H33F 0.9900 . ?
C34C C35C 1.524(3) . ?
C34C H34E 0.9900 . ?
C34C H34F 0.9900 . ?
C35C C36C 1.521(4) . ?
C35C H35E 0.9900 . ?
C35C H35F 0.9900 . ?
C36C C37C 1.517(3) . ?
C36C H36E 0.9900 . ?
C36C H36F 0.9900 . ?
C37C C38C 1.526(4) . ?
C37C H37E 0.9900 . ?
C37C H37F 0.9900 . ?
C38C C39C 1.517(4) . ?
C38C H38E 0.9900 . ?
C38C H38F 0.9900 . ?
C39C C40C 1.520(4) . ?
C39C H39E 0.9900 . ?
C39C H39F 0.9900 . ?
C40C H40G 0.9800 . ?
C40C H40H 0.9800 . ?
C40C H40I 0.9800 . ?

loop_
_geom_torsion_atom_site_label_1
_geom_torsion_atom_site_label_2
_geom_torsion_atom_site_label_3
_geom_torsion_atom_site_label_4
_geom_torsion
_geom_torsion_site_symmetry_1
_geom_torsion_site_symmetry_2
_geom_torsion_site_symmetry_3
_geom_torsion_site_symmetry_4
_geom_torsion_publ_flag
C17A O1A C1A C2A -11.3(4) . . . . ?
C17A O1A C1A C7A 168.9(2) . . . . ?
O1A C1A C2A C3A -178.2(3) . . . . ?
C7A C1A C2A C3A 1.6(5) . . . . ?
C1A C2A C3A C4A -1.6(5) . . . . ?
C2A C3A C4A C8A -178.4(3) . . . . ?
C2A C3A C4A C5A 0.4(5) . . . . ?
C3A C4A C5A C6A 0.0(5) . . . . ?
C8A C4A C5A C6A 179.0(3) . . . . ?
C3A C4A C5A C10A -178.5(3) . . . . ?
C8A C4A C5A C10A 0.5(3) . . . . ?
C10A C5A C6A C7A 179.2(3) . . . . ?
C4A C5A C6A C7A 0.9(5) . . . . ?
C5A C6A C7A C1A -1.3(5) . . . . ?
O1A C1A C7A C6A 179.8(3) . . . . ?
C2A C1A C7A C6A 0.1(5) . . . . ?
O4A N1A C8A C9A -179.7(3) . . . . ?
O3A N1A C8A C9A 1.9(4) . . . . ?
O4A N1A C8A C4A 6.3(4) . . . . ?
O3A N1A C8A C4A -172.1(3) . . . . ?
C3A C4A C8A N1A -7.9(5) . . . . ?
C5A C4A C8A N1A 173.2(2) . . . . ?
C3A C4A C8A C9A 177.4(3) . . . . ?
C5A C4A C8A C9A -1.6(3) . . . . ?
N1A C8A C9A C10A -172.7(3) . . . . ?
C4A C8A C9A C10A 2.1(3) . . . . ?
N1A C8A C9A C11A 10.2(5) . . . . ?
C4A C8A C9A C11A -175.0(3) . . . . ?
C8A C9A C10A C5A -1.8(3) . . . . ?
C11A C9A C10A C5A 175.6(3) . . . . ?
C6A C5A C10A C9A -177.8(3) . . . . ?
C4A C5A C10A C9A 0.8(3) . . . . ?
C10A C9A C11A C16A 49.0(4) . . . . ?
C8A C9A C11A C16A -134.3(3) . . . . ?
C10A C9A C11A C12A -125.3(3) . . . . ?
C8A C9A C11A C12A 51.4(4) . . . . ?
C16A C11A C12A C13A 1.0(4) . . . . ?
C9A C11A C12A C13A 175.3(3) . . . . ?
C11A C12A C13A C14A 1.0(4) . . . . ?
C29A O2A C14A C15A 0.0(4) . . . . ?
C29A O2A C14A C13A -179.3(2) . . . . ?
C12A C13A C14A O2A 177.5(3) . . . . ?
C12A C13A C14A C15A -1.8(4) . . . . ?
O2A C14A C15A C16A -178.6(3) . . . . ?
C13A C14A C15A C16A 0.6(4) . . . . ?
C12A C11A C16A C15A -2.2(4) . . . . ?
C9A C11A C16A C15A -176.7(3) . . . . ?
C14A C15A C16A C11A 1.4(4) . . . . ?
C1A O1A C17A C18A -178.6(2) . . . . ?
O1A C17A C18A C19A 172.8(2) . . . . ?
C17A C18A C19A C20A 177.8(2) . . . . ?
C18A C19A C20A C21A 177.2(2) . . . . ?
C19A C20A C21A C22A 179.0(3) . . . . ?
C20A C21A C22A C23A 179.2(2) . . . . ?
C21A C22A C23A C24A 178.0(3) . . . . ?
C22A C23A C24A C25A 179.9(2) . . . . ?
C23A C24A C25A C26A -179.6(3) . . . . ?
C24A C25A C26A C27A 179.7(3) . . . . ?
C25A C26A C27A C28A -179.8(3) . . . . ?
C14A O2A C29A C30A 174.1(2) . . . . ?
O2A C29A C30A C31A 172.1(2) . . . . ?
C29A C30A C31A C32A 177.0(3) . . . . ?
C30A C31A C32A C33A 178.1(3) . . . . ?
C31A C32A C33A C34A 179.4(3) . . . . ?
C32A C33A C34A C35A 179.3(2) . . . . ?
C33A C34A C35A C36A 179.9(3) . . . . ?
C34A C35A C36A C37A 179.9(2) . . . . ?
C35A C36A C37A C38A 179.8(3) . . . . ?
C36A C37A C38A C39A 179.5(3) . . . . ?
C37A C38A C39A C40A 178.5(3) . . . . ?
C17B O1B C1B C2B -7.3(4) . . . . ?
C17B O1B C1B C7B 172.8(2) . . . . ?
O1B C1B C2B C3B -177.5(3) . . . . ?
C7B C1B C2B C3B 2.4(5) . . . . ?
C1B C2B C3B C4B -1.1(5) . . . . ?
C2B C3B C4B C8B -178.9(3) . . . . ?
C2B C3B C4B C5B -1.0(5) . . . . ?
C3B C4B C5B C10B -178.2(2) . . . . ?
C8B C4B C5B C10B 0.1(3) . . . . ?
C3B C4B C5B C6B 0.7(4) . . . . ?
C8B C4B C5B C6B 179.0(3) . . . . ?
C10B C5B C6B C7B -179.9(3) . . . . ?
C4B C5B C6B C7B 1.4(5) . . . . ?
C5B C6B C7B C1B -1.7(5) . . . . ?
O1B C1B C7B C6B 179.2(3) . . . . ?
C2B C1B C7B C6B -0.7(5) . . . . ?
O3B N1B C8B C9B 5.0(4) . . . . ?
O4B N1B C8B C9B -175.3(2) . . . . ?
O3B N1B C8B C4B -167.5(2) . . . . ?
O4B N1B C8B C4B 12.2(4) . . . . ?
C3B C4B C8B C9B 177.2(2) . . . . ?
C5B C4B C8B C9B -1.1(3) . . . . ?
C3B C4B C8B N1B -9.4(4) . . . . ?
C5B C4B C8B N1B 172.3(2) . . . . ?
N1B C8B C9B C10B -171.9(2) . . . . ?
C4B C8B C9B C10B 1.6(3) . . . . ?
N1B C8B C9B C11B 13.1(4) . . . . ?
C4B C8B C9B C11B -173.4(3) . . . . ?
C8B C9B C10B C5B -1.6(3) . . . . ?
C11B C9B C10B C5B 174.1(2) . . . . ?
C6B C5B C10B C9B -178.0(2) . . . . ?
C4B C5B C10B C9B 0.9(3) . . . . ?
C10B C9B C11B C16B 46.4(4) . . . . ?
C8B C9B C11B C16B -139.2(3) . . . . ?
C10B C9B C11B C12B -126.8(3) . . . . ?
C8B C9B C11B C12B 47.6(4) . . . . ?
C16B C11B C12B C13B 0.6(4) . . . . ?
C9B C11B C12B C13B 173.9(2) . . . . ?
C11B C12B C13B C14B 1.5(4) . . . . ?
C29B O2B C14B C15B 1.6(4) . . . . ?
C29B O2B C14B C13B -179.8(2) . . . . ?
C12B C13B C14B O2B 178.7(2) . . . . ?
C12B C13B C14B C15B -2.6(4) . . . . ?
O2B C14B C15B C16B -179.8(2) . . . . ?
C13B C14B C15B C16B 1.6(4) . . . . ?
C14B C15B C16B C11B 0.4(4) . . . . ?
C12B C11B C16B C15B -1.5(4) . . . . ?
C9B C11B C16B C15B -175.0(2) . . . . ?
C1B O1B C17B C18B -179.9(2) . . . . ?
O1B C17B C18B C19B 172.9(2) . . . . ?
C17B C18B C19B C20B 178.2(2) . . . . ?
C18B C19B C20B C21B 177.5(2) . . . . ?
C19B C20B C21B C22B -179.9(2) . . . . ?
C20B C21B C22B C23B 179.2(2) . . . . ?
C21B C22B C23B C24B 179.6(2) . . . . ?
C22B C23B C24B C25B 178.8(2) . . . . ?
C23B C24B C25B C26B 178.3(2) . . . . ?
C24B C25B C26B C27B 179.0(2) . . . . ?
C25B C26B C27B C28B 179.3(3) . . . . ?
C14B O2B C29B C30B 174.6(2) . . . . ?
O2B C29B C30B C31B 172.0(2) . . . . ?
C29B C30B C31B C32B 176.8(2) . . . . ?
C30B C31B C32B C33B 178.2(2) . . . . ?
C31B C32B C33B C34B 179.9(2) . . . . ?
C32B C33B C34B C35B 179.5(2) . . . . ?
C33B C34B C35B C36B 179.8(2) . . . . ?
C34B C35B C36B C37B 179.2(2) . . . . ?
C35B C36B C37B C38B 178.9(2) . . . . ?
C36B C37B C38B C39B 179.1(3) . . . . ?
C37B C38B C39B C40B 178.6(3) . . . . ?
C17C O1C C1C C2C -10.6(4) . . . . ?
C17C O1C C1C C7C 169.6(2) . . . . ?
O1C C1C C2C C3C -178.5(3) . . . . ?
C7C C1C C2C C3C 1.3(5) . . . . ?
C1C C2C C3C C4C -1.5(5) . . . . ?
C2C C3C C4C C8C -178.4(3) . . . . ?
C2C C3C C4C C5C 0.5(5) . . . . ?
C3C C4C C5C C6C -0.4(4) . . . . ?
C8C C4C C5C C6C 178.7(3) . . . . ?
C3C C4C C5C C10C -178.7(3) . . . . ?
C8C C4C C5C C10C 0.4(3) . . . . ?
C10C C5C C6C C7C 179.7(3) . . . . ?
C4C C5C C6C C7C 1.7(5) . . . . ?
C5C C6C C7C C1C -2.2(5) . . . . ?
O1C C1C C7C C6C -179.6(3) . . . . ?
C2C C1C C7C C6C 0.6(5) . . . . ?
O3C N1C C8C C9C 1.6(4) . . . . ?
O4C N1C C8C C9C -179.3(3) . . . . ?
O3C N1C C8C C4C -171.6(3) . . . . ?
O4C N1C C8C C4C 7.5(4) . . . . ?
C3C C4C C8C C9C 177.6(3) . . . . ?
C5C C4C C8C C9C -1.5(3) . . . . ?
C3C C4C C8C N1C -8.4(5) . . . . ?
C5C C4C C8C N1C 172.6(2) . . . . ?
N1C C8C C9C C10C -172.1(2) . . . . ?
C4C C8C C9C C10C 2.0(3) . . . . ?
N1C C8C C9C C11C 11.1(4) . . . . ?
C4C C8C C9C C11C -174.9(3) . . . . ?
C8C C9C C10C C5C -1.7(3) . . . . ?
C11C C9C C10C C5C 175.5(2) . . . . ?
C6C C5C C10C C9C -177.5(2) . . . . ?
C4C C5C C10C C9C 0.8(3) . . . . ?
C10C C9C C11C C16C 48.9(4) . . . . ?
C8C C9C C11C C16C -134.7(3) . . . . ?
C10C C9C C11C C12C -125.6(3) . . . . ?
C8C C9C C11C C12C 50.8(4) . . . . ?
C16C C11C C12C C13C 1.3(4) . . . . ?
C9C C11C C12C C13C 175.9(2) . . . . ?
C11C C12C C13C C14C 1.6(4) . . . . ?
C29C O2C C14C C15C 0.5(4) . . . . ?
C29C O2C C14C C13C -179.8(2) . . . . ?
C12C C13C C14C O2C 177.5(2) . . . . ?
C12C C13C C14C C15C -2.8(4) . . . . ?
O2C C14C C15C C16C -179.2(2) . . . . ?
C13C C14C C15C C16C 1.0(4) . . . . ?
C12C C11C C16C C15C -3.1(4) . . . . ?
C9C C11C C16C C15C -177.8(2) . . . . ?
C14C C15C C16C C11C 1.9(4) . . . . ?
C1C O1C C17C C18C -179.2(2) . . . . ?
O1C C17C C18C C19C 172.8(2) . . . . ?
C17C C18C C19C C20C 177.7(2) . . . . ?
C18C C19C C20C C21C 177.2(2) . . . . ?
C19C C20C C21C C22C 179.6(2) . . . . ?
C20C C21C C22C C23C 179.3(2) . . . . ?
C21C C22C C23C C24C 178.3(2) . . . . ?
C22C C23C C24C C25C -180.0(2) . . . . ?
C23C C24C C25C C26C -179.9(3) . . . . ?
C24C C25C C26C C27C 179.2(3) . . . . ?
C25C C26C C27C C28C 180.0(3) . . . . ?
C14C O2C C29C C30C 173.3(2) . . . . ?
O2C C29C C30C C31C 171.5(2) . . . . ?
C29C C30C C31C C32C 177.6(2) . . . . ?
C30C C31C C32C C33C 178.3(2) . . . . ?
C31C C32C C33C C34C 179.9(2) . . . . ?
C32C C33C C34C C35C 179.2(2) . . . . ?
C33C C34C C35C C36C -179.6(2) . . . . ?
C34C C35C C36C C37C 179.6(2) . . . . ?
C35C C36C C37C C38C 179.8(2) . . . . ?
C36C C37C C38C C39C 179.6(2) . . . . ?
C37C C38C C39C C40C 178.8(3) . . . . ?
